data_1575538
loop_
_publ_author_name
'Ray, Manaswini'
'Krishnaswamy, Shobhana'
'Chand, Dillip Kumar'

_publ_section_title
;
 Hosting of [Cs(crown ether)<sub>2</sub>]<sup>+</sup> type host-guest
 complexes by a nano-sized molecular cuboid.
;
_journal_issue 37
_journal_name_full 'Chemical science'
_journal_page_first 17127
_journal_page_last 17138
_journal_paper_doi 10.1039/d5sc03202d
_journal_volume 16
_journal_year 2025
_chemical_formula_sum 'C220 H272 Cs1.04 N41 O41 Pd8'
_chemical_formula_weight 5136.20
_space_group_crystal_system triclinic
_space_group_IT_number 2
_space_group_name_Hall '-P 1'
_space_group_name_H-M_alt 'P -1'
_atom_sites_solution_hydrogens geom
_audit_creation_method SHELXL-2019/3
_audit_update_record
;
2025-02-12 deposited with the CCDC.	2025-08-22 downloaded from the CCDC.
;
_cell_angle_alpha 70.521(2)
_cell_angle_beta 69.360(2)
_cell_angle_gamma 63.971(2)
_cell_formula_units_Z 1
_cell_length_a 20.9332(16)
_cell_length_b 21.1999(16)
_cell_length_c 22.9084(16)
_cell_measurement_reflns_used 9408
_cell_measurement_temperature 100(2)
_cell_measurement_theta_max 25.31
_cell_measurement_theta_min 2.89
_cell_volume 8353.4(11)
_computing_cell_refinement 'APEX4/SAINT (Bruker, 2021)'
_computing_data_collection 'APEX4 (Bruker, 2021)'
_computing_data_reduction 'SAINT/XPREP (Bruker, 2021)'
_computing_structure_refinement 'SHELXL-2019/2 (Sheldrick, 2019), WinGX'
_computing_structure_solution 'SHELXT 2018/2 (Sheldrick, 2018)'
_diffrn_ambient_temperature 100(2)
_diffrn_measured_fraction_theta_full 0.998
_diffrn_measured_fraction_theta_max 0.995
_diffrn_measurement_device_type 'Bruker D8 Venture Diffractometer'
_diffrn_measurement_method '\f and \w scans'
_diffrn_radiation_type MoK\a
_diffrn_radiation_wavelength 0.71073
_diffrn_reflns_av_R_equivalents 0.1652
_diffrn_reflns_av_unetI/netI 0.0866
_diffrn_reflns_Laue_measured_fraction_full 0.998
_diffrn_reflns_Laue_measured_fraction_max 0.995
_diffrn_reflns_limit_h_max 25
_diffrn_reflns_limit_h_min -25
_diffrn_reflns_limit_k_max 25
_diffrn_reflns_limit_k_min -25
_diffrn_reflns_limit_l_max 27
_diffrn_reflns_limit_l_min -27
_diffrn_reflns_number 301213
_diffrn_reflns_point_group_measured_fraction_full 0.998
_diffrn_reflns_point_group_measured_fraction_max 0.995
_diffrn_reflns_theta_full 25.242
_diffrn_reflns_theta_max 25.417
_diffrn_reflns_theta_min 2.493
_diffrn_source 'fine focus sealed tube'
_exptl_absorpt_coefficient_mu 0.587
_exptl_absorpt_correction_T_max 0.7452
_exptl_absorpt_correction_T_min 0.5368
_exptl_absorpt_correction_type multi-scan
_exptl_absorpt_process_details
;
 SADABS-2016/2 - Bruker AXS area detector 
 scaling and absorption correction 
 Reference: Krause, L., Herbst-Irmer, R., Sheldrick G.M. 
 & Stalke D., J. Appl. Cryst. 48 (2015) 3-10.
;
_exptl_crystal_colour colorless
_exptl_crystal_density_diffrn 1.021
_exptl_crystal_description block
_exptl_crystal_F_000 2632
_exptl_crystal_size_max 0.264
_exptl_crystal_size_mid 0.131
_exptl_crystal_size_min 0.079
_refine_diff_density_max 1.018
_refine_diff_density_min -1.066
_refine_diff_density_rms 0.123
_refine_ls_extinction_method none
_refine_ls_goodness_of_fit_ref 1.023
_refine_ls_hydrogen_treatment constr
_refine_ls_matrix_type full
_refine_ls_number_parameters 1655
_refine_ls_number_reflns 30686
_refine_ls_number_restraints 905
_refine_ls_restrained_S_all 1.022
_refine_ls_R_factor_all 0.1256
_refine_ls_R_factor_gt 0.0762
_refine_ls_shift/su_max 0.001
_refine_ls_shift/su_mean 0.000
_refine_ls_structure_factor_coef Fsqd
_refine_ls_weighting_details 'w=1/[\s^2^(Fo^2^)+(0.0964P)^2^+42.2165P] where P=(Fo^2^+2Fc^2^)/3'
_refine_ls_weighting_scheme calc
_refine_ls_wR_factor_gt 0.1918
_refine_ls_wR_factor_ref 0.2232
_reflns_Friedel_coverage 0.000
_reflns_number_gt 19377
_reflns_number_total 30686
_reflns_threshold_expression 'I > 2\s(I)'
_cod_data_source_file d5sc03202d2.cif
_cod_data_source_block shelx_CCDC2
_cod_depositor_comments 'Adding full bibliography for 1575536--1575539.cif.'
_cod_database_code 1575538
_shelx_shelxl_version_number 2019/3
_shelx_space_group_comment
;
The symmetry employed for this shelxl refinement is uniquely defined
by the following loop, which should always be used as a source of
symmetry information in preference to the above space-group names.
They are only intended as comments.
;
_shelx_estimated_absorpt_t_min 0.860
_shelx_estimated_absorpt_t_max 0.955
_exptl_absorpt_special_details
;
 Additional spherical absorption correction 
 applied with mu*r =  0.2000
;

loop_
_space_group_symop_operation_xyz
'x, y, z'
'-x, -y, -z'

loop_
_atom_site_label
_atom_site_type_symbol
_atom_site_fract_x
_atom_site_fract_y
_atom_site_fract_z
_atom_site_U_iso_or_equiv
_atom_site_adp_type
_atom_site_occupancy
_atom_site_site_symmetry_order
_atom_site_calc_flag
_atom_site_refinement_flags_posn
_atom_site_refinement_flags_adp
_atom_site_refinement_flags_occupancy
_atom_site_disorder_assembly
_atom_site_disorder_group
Cs1 Cs 0.4663(2) 0.5294(3) 0.0282(4) 0.0397(18) Uani 0.217(13) 1 d . . . B .
Cs2 Cs 0.4656(3) 0.5292(3) 0.0793(6) 0.083(4) Uani 0.154(5) 1 d . . . B .
Cs3 Cs 0.4809(14) 0.5249(8) 0.0311(8) 0.092(5) Uani 0.156(14) 1 d . . . B .
Pd1 Pd 0.60201(3) 0.14136(3) 0.45495(2) 0.02617(13) Uani 1 1 d . . . . .
Pd2 Pd 0.00041(3) 0.42612(3) 0.35454(3) 0.04013(17) Uani 1 1 d . . . . .
Pd3 Pd 0.88979(3) -0.04660(3) -0.10299(3) 0.03129(15) Uani 1 1 d . . . . .
Pd4 Pd 0.29122(3) 0.24668(3) -0.21105(2) 0.02683(14) Uani 1 1 d . . . . .
C1 C 0.6422(4) 0.1222(4) 0.3228(3) 0.0283(15) Uani 1 1 d . . . . .
H1 H 0.687409 0.123195 0.322249 0.034 Uiso 1 1 calc R U . . .
C2 C 0.6329(4) 0.1205(4) 0.2683(3) 0.0322(16) Uani 1 1 d . . . . .
H2 H 0.670267 0.122493 0.230067 0.039 Uiso 1 1 calc R U . . .
C3 C 0.5680(3) 0.1158(3) 0.2674(3) 0.0253(14) Uani 1 1 d . . . . .
C4 C 0.5140(3) 0.1173(4) 0.3249(3) 0.0265(14) Uani 1 1 d . . . . .
H4 H 0.468549 0.115615 0.327060 0.032 Uiso 1 1 calc R U . . .
C5 C 0.5268(4) 0.1211(4) 0.3784(3) 0.0288(15) Uani 1 1 d . . . . .
H5 H 0.489341 0.122762 0.416914 0.035 Uiso 1 1 calc R U . . .
C6 C 0.5573(4) 0.1141(3) 0.2075(3) 0.0255(14) Uani 1 1 d . . . . .
C7 C 0.6161(3) 0.0852(3) 0.1607(3) 0.0267(15) Uani 1 1 d . . . . .
H7 H 0.663961 0.064505 0.167716 0.032 Uiso 1 1 calc R U . . .
C8 C 0.6070(3) 0.0857(3) 0.1041(3) 0.0255(14) Uani 1 1 d . . . . .
C9 C 0.5360(3) 0.1181(3) 0.0939(3) 0.0253(14) Uani 1 1 d . . . . .
H9 H 0.529529 0.119621 0.054380 0.030 Uiso 1 1 calc R U . . .
C10 C 0.4756(3) 0.1477(3) 0.1395(3) 0.0173(12) Uani 1 1 d . . . . .
C11 C 0.4874(3) 0.1452(3) 0.1964(3) 0.0240(14) Uani 1 1 d . . . . .
H11 H 0.446596 0.165368 0.228600 0.029 Uiso 1 1 calc R U . . .
C12 C 0.7997(4) 0.0207(4) 0.0063(4) 0.0357(17) Uani 1 1 d . . . . .
H12 H 0.845873 0.020807 0.003977 0.043 Uiso 1 1 calc R U . . .
C13 C 0.7404(4) 0.0528(4) 0.0496(4) 0.0336(16) Uani 1 1 d . . . . .
H13 H 0.745170 0.075600 0.076341 0.040 Uiso 1 1 calc R U . . .
C14 C 0.6720(3) 0.0521(3) 0.0548(3) 0.0266(15) Uani 1 1 d . . . . .
C15 C 0.6686(4) 0.0194(4) 0.0137(3) 0.0296(15) Uani 1 1 d . . . . .
H15 H 0.623184 0.018053 0.015535 0.036 Uiso 1 1 calc R U . . .
C16 C 0.7301(4) -0.0108(3) -0.0296(3) 0.0296(15) Uani 1 1 d . . . . .
H16 H 0.726421 -0.032339 -0.057994 0.035 Uiso 1 1 calc R U . . .
C17 C 0.3410(3) 0.2242(3) 0.1707(3) 0.0247(14) Uani 1 1 d . . . . .
H17 H 0.348683 0.228599 0.207417 0.030 Uiso 1 1 calc R U . . .
C18 C 0.4001(3) 0.1836(3) 0.1288(3) 0.0217(13) Uani 1 1 d . . . . .
C19 C 0.3861(3) 0.1794(3) 0.0752(3) 0.0229(14) Uani 1 1 d . . . . .
H19 H 0.424969 0.151115 0.046817 0.027 Uiso 1 1 calc R U . . .
C20 C 0.3172(3) 0.2151(3) 0.0619(3) 0.0235(14) Uani 1 1 d . . . . .
C21 C 0.2597(3) 0.2540(4) 0.1056(3) 0.0283(15) Uani 1 1 d . . . . .
H21 H 0.212019 0.277749 0.098036 0.034 Uiso 1 1 calc R U . . .
C22 C 0.2716(3) 0.2581(4) 0.1592(3) 0.0299(15) Uani 1 1 d . . . . .
C23 C 0.3393(3) 0.1680(3) -0.0900(3) 0.0244(14) Uani 1 1 d . . . . .
H23 H 0.370035 0.130597 -0.112617 0.029 Uiso 1 1 calc R U . . .
C24 C 0.3484(3) 0.1606(4) -0.0324(3) 0.0278(15) Uani 1 1 d . . . . .
H24 H 0.383334 0.117864 -0.014613 0.033 Uiso 1 1 calc R U . . .
C25 C 0.3062(4) 0.2161(4) 0.0015(3) 0.0273(15) Uani 1 1 d . . . . .
C26 C 0.2532(3) 0.2752(4) -0.0266(3) 0.0281(15) Uani 1 1 d . . . . .
H26 H 0.222111 0.313700 -0.005273 0.034 Uiso 1 1 calc R U . . .
C27 C 0.2458(4) 0.2780(4) -0.0846(3) 0.0298(15) Uani 1 1 d . . . . .
H27 H 0.208900 0.318309 -0.102300 0.036 Uiso 1 1 calc R U . . .
C28 C 0.1416(4) 0.3114(4) 0.3126(4) 0.0397(18) Uani 1 1 d . . . . .
H28 H 0.138766 0.294953 0.357050 0.048 Uiso 1 1 calc R U . . .
C29 C 0.2025(4) 0.2756(4) 0.2712(4) 0.0377(18) Uani 1 1 d . . . . .
H29 H 0.241006 0.235548 0.287116 0.045 Uiso 1 1 calc R U . . .
C30 C 0.2079(4) 0.2982(4) 0.2056(3) 0.0346(17) Uani 1 1 d . . . . .
C31 C 0.1510(4) 0.3571(5) 0.1851(4) 0.051(2) Uani 1 1 d . . . . .
H31 H 0.153016 0.374471 0.140759 0.061 Uiso 1 1 calc R U . . .
C32 C 0.0902(4) 0.3912(5) 0.2299(5) 0.056(3) Uani 1 1 d . . . . .
H32 H 0.050945 0.431448 0.215303 0.067 Uiso 1 1 calc R U . . .
C33 C 0.6158(4) 0.2755(4) 0.3655(4) 0.0431(19) Uani 1 1 d . . . . .
H33 H 0.666718 0.247225 0.358300 0.052 Uiso 1 1 calc R U . . .
C34 C 0.5932(4) 0.3447(4) 0.3304(4) 0.0412(19) Uani 1 1 d . . . . .
H34 H 0.628574 0.363656 0.300161 0.049 Uiso 1 1 calc R U . . .
C35 C 0.5193(4) 0.3871(4) 0.3387(4) 0.044(2) Uani 1 1 d . . . . .
C36 C 0.4698(4) 0.3562(4) 0.3839(4) 0.046(2) Uani 1 1 d . . . . .
H36 H 0.418583 0.383129 0.390961 0.055 Uiso 1 1 calc R U . . .
C37 C 0.4951(4) 0.2869(4) 0.4180(4) 0.043(2) Uani 1 1 d . . . . .
H37 H 0.460881 0.266545 0.448214 0.052 Uiso 1 1 calc R U . . .
C38 C 0.4931(4) 0.4652(4) 0.3045(4) 0.0405(19) Uani 1 1 d . . . . .
C39 C 0.5391(4) 0.5028(4) 0.2869(4) 0.0362(17) Uani 1 1 d . . . . .
H39 H 0.587049 0.479845 0.293818 0.043 Uiso 1 1 calc R U . . .
C40 C 0.5120(4) 0.5776(4) 0.2578(4) 0.0400(18) Uani 1 1 d . . . . .
C41 C 0.4418(4) 0.6094(4) 0.2487(4) 0.0424(19) Uani 1 1 d . . . . .
H41 H 0.424552 0.658794 0.228445 0.051 Uiso 1 1 calc R U . . .
C42 C 0.3960(4) 0.5707(4) 0.2685(4) 0.0333(16) Uani 1 1 d . . . . .
C43 C 0.4220(4) 0.4989(4) 0.2962(4) 0.0416(19) Uani 1 1 d . . . . .
H43 H 0.391162 0.472062 0.309885 0.050 Uiso 1 1 calc R U . . .
C44 C 0.3182(4) 0.6105(4) 0.2608(4) 0.0374(17) Uani 1 1 d . . . . .
C45 C 0.2719(4) 0.5714(4) 0.2804(4) 0.0352(17) Uani 1 1 d . . . . .
H45 H 0.290136 0.521133 0.297333 0.042 Uiso 1 1 calc R U . . .
C46 C 0.1994(4) 0.6060(4) 0.2753(3) 0.0368(17) Uani 1 1 d . . . . .
C47 C 0.1723(4) 0.6807(4) 0.2510(4) 0.0425(19) Uani 1 1 d . . . . .
H47 H 0.122977 0.704792 0.247351 0.051 Uiso 1 1 calc R U . . .
C48 C 0.2181(4) 0.7187(4) 0.2324(4) 0.0405(18) Uani 1 1 d . . . . .
C49 C 0.2905(4) 0.6834(4) 0.2371(4) 0.0387(18) Uani 1 1 d . . . . .
H49 H 0.321507 0.710114 0.223800 0.046 Uiso 1 1 calc R U . . .
C50 C 0.1101(4) 0.4700(4) 0.3665(4) 0.0360(17) Uani 1 1 d . . . . .
H50 H 0.114228 0.430473 0.402014 0.043 Uiso 1 1 calc R U . . .
C51 C 0.1562(4) 0.5077(4) 0.3490(3) 0.0345(17) Uani 1 1 d . . . . .
H51 H 0.191196 0.494544 0.372410 0.041 Uiso 1 1 calc R U . . .
C52 C 0.1504(4) 0.5655(4) 0.2961(4) 0.0379(18) Uani 1 1 d . . . . .
C53 C 0.0969(4) 0.5833(5) 0.2641(4) 0.044(2) Uani 1 1 d . . . . .
H53 H 0.091058 0.622485 0.228397 0.053 Uiso 1 1 calc R U . . .
C54 C 0.0536(4) 0.5442(4) 0.2842(4) 0.0398(18) Uani 1 1 d . . . . .
H54 H 0.017538 0.556936 0.262003 0.048 Uiso 1 1 calc R U . . .
C55 C 0.1833(4) 0.9178(4) 0.1912(4) 0.0437(19) Uani 1 1 d . . . . .
H55 H 0.197674 0.949571 0.200132 0.052 Uiso 1 1 calc R U . . .
C56 C 0.2085(4) 0.8457(5) 0.2190(4) 0.046(2) Uani 1 1 d . . . . .
H56 H 0.239532 0.829013 0.247041 0.056 Uiso 1 1 calc R U . . .
C57 C 0.1893(4) 0.7964(4) 0.2067(4) 0.045(2) Uani 1 1 d . . . . .
C58 C 0.1431(5) 0.8254(4) 0.1656(4) 0.048(2) Uani 1 1 d . . . . .
H58 H 0.128427 0.794926 0.155074 0.058 Uiso 1 1 calc R U . . .
C59 C 0.1183(4) 0.8987(4) 0.1400(4) 0.045(2) Uani 1 1 d . . . . .
H59 H 0.085459 0.917258 0.113231 0.055 Uiso 1 1 calc R U . . .
C60 C 0.6767(4) 0.6271(4) 0.2196(4) 0.0421(19) Uani 1 1 d . . . . .
H60 H 0.728670 0.605455 0.209820 0.051 Uiso 1 1 calc R U . . .
C61 C 0.6364(4) 0.5873(5) 0.2272(4) 0.048(2) Uani 1 1 d . . . . .
H61 H 0.659939 0.539110 0.221611 0.058 Uiso 1 1 calc R U . . .
C62 C 0.5571(4) 0.6200(4) 0.2440(4) 0.046(2) Uani 1 1 d . . . . .
C63 C 0.5262(4) 0.6920(4) 0.2461(4) 0.049(2) Uani 1 1 d . . . . .
H63 H 0.474641 0.716522 0.253038 0.059 Uiso 1 1 calc R U . . .
C64 C 0.5715(4) 0.7285(4) 0.2378(4) 0.048(2) Uani 1 1 d . . . . .
H64 H 0.549634 0.777512 0.240848 0.057 Uiso 1 1 calc R U . . .
C65 C 0.5453(6) 0.1988(7) 0.5690(5) 0.090(4) Uani 1 1 d . U . . .
H65A H 0.552138 0.201027 0.608286 0.135 Uiso 1 1 calc R U . . .
H65B H 0.511444 0.173844 0.579725 0.135 Uiso 1 1 calc R U . . .
H65C H 0.524861 0.247648 0.544611 0.135 Uiso 1 1 calc R U . . .
C66 C 0.6636(6) 0.2003(7) 0.5143(6) 0.077(3) Uani 1 1 d . U . . .
H66A H 0.644907 0.246691 0.485742 0.115 Uiso 1 1 calc R U . . .
H66B H 0.712727 0.172117 0.492555 0.115 Uiso 1 1 calc R U . . .
H66C H 0.666019 0.208363 0.553025 0.115 Uiso 1 1 calc R U . . .
C67 C 0.6519(8) 0.0874(6) 0.5684(5) 0.087(3) Uani 1 1 d D U . . .
H67A H 0.705470 0.075601 0.552454 0.105 Uiso 1 1 calc R U . . .
H67B H 0.638667 0.089856 0.613741 0.105 Uiso 1 1 calc R U . . .
C68 C 0.6358(8) 0.0310(6) 0.5653(5) 0.086(3) Uani 1 1 d D U . . .
H68A H 0.586810 0.033496 0.593402 0.103 Uiso 1 1 calc R U . . .
H68B H 0.672202 -0.015443 0.581192 0.103 Uiso 1 1 calc R U . . .
C69 C 0.7090(5) -0.0062(5) 0.4634(5) 0.059(2) Uani 1 1 d . U . . .
H69A H 0.724526 -0.056703 0.485757 0.088 Uiso 1 1 calc R U . . .
H69B H 0.744694 0.013985 0.459597 0.088 Uiso 1 1 calc R U . . .
H69C H 0.705843 -0.002870 0.420706 0.088 Uiso 1 1 calc R U . . .
C70 C 0.5845(6) 0.0015(5) 0.5078(5) 0.075(3) Uani 1 1 d . U . . .
H70A H 0.591474 -0.010488 0.467703 0.112 Uiso 1 1 calc R U . . .
H70B H 0.534463 0.035592 0.519957 0.112 Uiso 1 1 calc R U . . .
H70C H 0.592476 -0.042250 0.541437 0.112 Uiso 1 1 calc R U . . .
C71 C -0.0219(9) 0.2874(7) 0.4042(12) 0.099(5) Uani 0.689(16) 1 d D U P A 1
H71A H -0.020441 0.284330 0.447335 0.149 Uiso 0.689(16) 1 calc R U P A 1
H71B H 0.028206 0.269972 0.378026 0.149 Uiso 0.689(16) 1 calc R U P A 1
H71C H -0.048137 0.257791 0.406276 0.149 Uiso 0.689(16) 1 calc R U P A 1
C72 C -0.0840(14) 0.3689(12) 0.3188(10) 0.100(5) Uani 0.689(16) 1 d D U P A 1
H72A H -0.126172 0.353938 0.333600 0.151 Uiso 0.689(16) 1 calc R U P A 1
H72B H -0.043237 0.336952 0.292222 0.151 Uiso 0.689(16) 1 calc R U P A 1
H72C H -0.097468 0.418352 0.293768 0.151 Uiso 0.689(16) 1 calc R U P A 1
C73 C -0.1252(7) 0.3885(10) 0.4280(10) 0.074(3) Uani 0.689(16) 1 d D U P A 1
H73A H -0.111288 0.363299 0.469113 0.089 Uiso 0.689(16) 1 calc R U P A 1
H73B H -0.165746 0.376315 0.427916 0.089 Uiso 0.689(16) 1 calc R U P A 1
C74 C -0.1500(6) 0.4686(7) 0.4205(9) 0.073(4) Uani 0.689(16) 1 d D U P A 1
H74A H -0.167069 0.494187 0.380789 0.087 Uiso 0.689(16) 1 calc R U P A 1
H74B H -0.190930 0.484589 0.457068 0.087 Uiso 0.689(16) 1 calc R U P A 1
C75 C -0.1058(9) 0.5650(6) 0.3925(10) 0.055(4) Uani 0.689(16) 1 d D U P A 1
H75A H -0.108035 0.576970 0.347882 0.082 Uiso 0.689(16) 1 calc R U P A 1
H75B H -0.068749 0.579774 0.395074 0.082 Uiso 0.689(16) 1 calc R U P A 1
H75C H -0.153731 0.590311 0.418058 0.082 Uiso 0.689(16) 1 calc R U P A 1
C76 C -0.0686(9) 0.4622(12) 0.4778(6) 0.070(5) Uani 0.689(16) 1 d D U P A 1
H76A H -0.034837 0.483620 0.476345 0.105 Uiso 0.689(16) 1 calc R U P A 1
H76B H -0.045404 0.409689 0.487945 0.105 Uiso 0.689(16) 1 calc R U P A 1
H76C H -0.113682 0.477659 0.510788 0.105 Uiso 0.689(16) 1 calc R U P A 1
C71' C -0.022(2) 0.2944(16) 0.359(3) 0.087(6) Uani 0.311(16) 1 d D U P A 2
H71D H 0.025067 0.293267 0.327848 0.130 Uiso 0.311(16) 1 calc R U P A 2
H71E H -0.051018 0.284366 0.340311 0.130 Uiso 0.311(16) 1 calc R U P A 2
H71F H -0.012220 0.257960 0.397650 0.130 Uiso 0.311(16) 1 calc R U P A 2
C72' C -0.093(2) 0.3988(18) 0.3155(16) 0.077(6) Uani 0.311(16) 1 d D U P A 2
H72D H -0.143357 0.400061 0.327488 0.115 Uiso 0.311(16) 1 calc R U P A 2
H72E H -0.062947 0.369965 0.282989 0.115 Uiso 0.311(16) 1 calc R U P A 2
H72F H -0.093191 0.447808 0.298343 0.115 Uiso 0.311(16) 1 calc R U P A 2
C73' C -0.1340(14) 0.396(3) 0.418(2) 0.078(4) Uani 0.311(16) 1 d D U P A 2
H73C H -0.150772 0.356114 0.446709 0.094 Uiso 0.311(16) 1 calc R U P A 2
H73D H -0.170659 0.428089 0.392846 0.094 Uiso 0.311(16) 1 calc R U P A 2
C74' C -0.1275(15) 0.4366(14) 0.4575(13) 0.078(4) Uani 0.311(16) 1 d D U P A 2
H74C H -0.177211 0.465985 0.478466 0.093 Uiso 0.311(16) 1 calc R U P A 2
H74D H -0.102681 0.401981 0.491327 0.093 Uiso 0.311(16) 1 calc R U P A 2
C75' C -0.1302(16) 0.5538(12) 0.3915(19) 0.058(8) Uani 0.311(16) 1 d D U P A 2
H75D H -0.164165 0.578785 0.425911 0.087 Uiso 0.311(16) 1 calc R U P A 2
H75E H -0.158013 0.549551 0.367380 0.087 Uiso 0.311(16) 1 calc R U P A 2
H75F H -0.099265 0.581175 0.362899 0.087 Uiso 0.311(16) 1 calc R U P A 2
C76' C -0.0528(17) 0.492(2) 0.4651(13) 0.050(6) Uani 0.311(16) 1 d D U P A 2
H76D H -0.029983 0.528613 0.443818 0.075 Uiso 0.311(16) 1 calc R U P A 2
H76E H -0.015724 0.446208 0.478835 0.075 Uiso 0.311(16) 1 calc R U P A 2
H76F H -0.091872 0.507452 0.502327 0.075 Uiso 0.311(16) 1 calc R U P A 2
C77 C 0.9745(6) -0.0810(7) -0.2274(5) 0.079(3) Uani 1 1 d . . . . .
H77A H 1.021656 -0.097893 -0.257879 0.119 Uiso 1 1 calc R U . . .
H77B H 0.945082 -0.032399 -0.246180 0.119 Uiso 1 1 calc R U . . .
H77C H 0.948303 -0.113372 -0.217383 0.119 Uiso 1 1 calc R U . . .
C78 C 1.0316(5) -0.0334(6) -0.1884(5) 0.073(3) Uani 1 1 d . . . . .
H78A H 1.081951 -0.058600 -0.210414 0.110 Uiso 1 1 calc R U . . .
H78B H 1.032070 -0.023047 -0.149982 0.110 Uiso 1 1 calc R U . . .
H78C H 1.009811 0.011756 -0.216930 0.110 Uiso 1 1 calc R U . . .
C79 C 1.0297(5) -0.1526(6) -0.1403(6) 0.091(4) Uani 1 1 d D . . . .
H79A H 1.064794 -0.178693 -0.174286 0.110 Uiso 1 1 calc R U . . .
H79B H 1.058308 -0.148916 -0.116003 0.110 Uiso 1 1 calc R U . . .
C80 C 0.9843(5) -0.1936(5) -0.0976(5) 0.065(3) Uani 1 1 d D . . . .
H80A H 1.014416 -0.237278 -0.072166 0.079 Uiso 1 1 calc R U . . .
H80B H 0.966571 -0.209094 -0.123221 0.079 Uiso 1 1 calc R U . . .
C81 C 0.9408(5) -0.1572(5) 0.0038(4) 0.050(2) Uani 1 1 d . . . . .
H81A H 0.961905 -0.207999 0.023884 0.076 Uiso 1 1 calc R U . . .
H81B H 0.896792 -0.132966 0.033919 0.076 Uiso 1 1 calc R U . . .
H81C H 0.976729 -0.134527 -0.007887 0.076 Uiso 1 1 calc R U . . .
C82 C 0.8621(5) -0.1825(5) -0.0348(5) 0.057(2) Uani 1 1 d . . . . .
H82A H 0.843504 -0.172678 -0.071944 0.085 Uiso 1 1 calc R U . . .
H82B H 0.821818 -0.160422 -0.001166 0.085 Uiso 1 1 calc R U . . .
H82C H 0.882612 -0.234547 -0.018941 0.085 Uiso 1 1 calc R U . . .
C83 C 0.2779(6) 0.3506(5) -0.3360(4) 0.061(3) Uani 1 1 d . . . . .
H83A H 0.315900 0.364567 -0.334162 0.092 Uiso 1 1 calc R U . . .
H83B H 0.229944 0.379469 -0.313158 0.092 Uiso 1 1 calc R U . . .
H83C H 0.277724 0.358838 -0.380683 0.092 Uiso 1 1 calc R U . . .
C84 C 0.3646(5) 0.2304(6) -0.3424(4) 0.067(3) Uani 1 1 d . . . . .
H84A H 0.361174 0.236550 -0.385694 0.101 Uiso 1 1 calc R U . . .
H84B H 0.377058 0.179607 -0.321094 0.101 Uiso 1 1 calc R U . . .
H84C H 0.402722 0.246766 -0.344716 0.101 Uiso 1 1 calc R U . . .
C85 C 0.2329(6) 0.2568(5) -0.3092(4) 0.062(3) Uani 1 1 d . . . . .
H85A H 0.240726 0.252338 -0.353094 0.075 Uiso 1 1 calc R U . . .
H85B H 0.185602 0.296347 -0.298681 0.075 Uiso 1 1 calc R U . . .
C86 C 0.2307(6) 0.1868(5) -0.2624(4) 0.055(2) Uani 1 1 d . . . . .
H86A H 0.187753 0.177961 -0.261663 0.066 Uiso 1 1 calc R U . . .
H86B H 0.275530 0.146272 -0.275900 0.066 Uiso 1 1 calc R U . . .
C87 C 0.1479(4) 0.2348(5) -0.1669(5) 0.054(2) Uani 1 1 d . . . . .
H87A H 0.116225 0.208318 -0.158734 0.080 Uiso 1 1 calc R U . . .
H87B H 0.130964 0.281140 -0.196026 0.080 Uiso 1 1 calc R U . . .
H87C H 0.146063 0.242925 -0.126523 0.080 Uiso 1 1 calc R U . . .
C88 C 0.2470(5) 0.1195(4) -0.1565(4) 0.0431(19) Uani 1 1 d . . . . .
H88A H 0.213524 0.096676 -0.152878 0.065 Uiso 1 1 calc R U . . .
H88B H 0.244518 0.122582 -0.114017 0.065 Uiso 1 1 calc R U . . .
H88C H 0.297167 0.090816 -0.175888 0.065 Uiso 1 1 calc R U . . .
C89 C 0.3498(5) 0.4089(4) 0.1894(4) 0.0473(19) Uani 1 1 d D U . . .
C90 C 0.2952(5) 0.4038(5) 0.2448(4) 0.047(2) Uani 1 1 d . U . . .
H90 H 0.246059 0.436456 0.246920 0.056 Uiso 1 1 calc R U . . .
C91 C 0.3146(5) 0.3495(5) 0.2974(4) 0.052(2) Uani 1 1 d . U . . .
H91 H 0.277359 0.344707 0.335134 0.063 Uiso 1 1 calc R U . . .
C92 C 0.3826(5) 0.3045(4) 0.2966(4) 0.049(2) Uani 1 1 d . U . . .
H92 H 0.394944 0.270460 0.333995 0.059 Uiso 1 1 calc R U . . .
C93 C 0.4374(5) 0.3081(5) 0.2380(4) 0.050(2) Uani 1 1 d . U . . .
H93 H 0.486146 0.274243 0.235649 0.060 Uiso 1 1 calc R U . . .
C94 C 0.4200(4) 0.3603(4) 0.1853(4) 0.0415(18) Uani 1 1 d D U . . .
C95 C 0.4080(3) 0.7430(3) 0.0619(3) 0.055(2) Uani 1 1 d DG U . . .
C96 C 0.3648(2) 0.8021(3) 0.0899(3) 0.060(2) Uani 1 1 d G U . . .
H96 H 0.313085 0.820477 0.095935 0.073 Uiso 1 1 calc R U . . .
C97 C 0.3972(4) 0.8342(3) 0.1090(3) 0.065(3) Uani 1 1 d G U . . .
H97 H 0.367612 0.874628 0.128168 0.078 Uiso 1 1 calc R U . . .
C98 C 0.4728(4) 0.8073(4) 0.1001(3) 0.071(3) Uani 1 1 d G U . . .
H98 H 0.494966 0.829307 0.113234 0.086 Uiso 1 1 calc R U . . .
C99 C 0.5161(3) 0.7482(4) 0.0721(3) 0.081(3) Uani 1 1 d G U . . .
H99 H 0.567794 0.729834 0.066067 0.098 Uiso 1 1 calc R U . . .
C100 C 0.4837(3) 0.7161(3) 0.0530(3) 0.069(3) Uani 1 1 d G U . . .
C101 C 0.2642(5) 0.5135(5) 0.1349(4) 0.058(2) Uani 1 1 d D U . . .
H10A H 0.243631 0.534473 0.173196 0.070 Uiso 1 1 calc R U . . .
H10B H 0.232457 0.489467 0.135912 0.070 Uiso 1 1 calc R U . . .
C102 C 0.2663(5) 0.5710(5) 0.0766(4) 0.057(2) Uani 1 1 d D U . . .
H10C H 0.297362 0.549356 0.039000 0.068 Uiso 1 1 calc R U . B .
H10D H 0.216206 0.598833 0.069953 0.068 Uiso 1 1 calc R U . . .
C103 C 0.2853(5) 0.6796(5) 0.0353(4) 0.061(2) Uani 1 1 d D U . . .
H10E H 0.233778 0.701615 0.031966 0.073 Uiso 1 1 calc R U . B .
H10F H 0.317166 0.667936 -0.006396 0.073 Uiso 1 1 calc R U . . .
C104 C 0.3043(4) 0.7316(5) 0.0509(5) 0.057(2) Uani 1 1 d D U . . .
H10G H 0.288325 0.779131 0.022042 0.068 Uiso 1 1 calc R U . . .
H10H H 0.278276 0.737199 0.095306 0.068 Uiso 1 1 calc R U . . .
C105 C 0.5401(5) 0.3127(5) 0.1168(5) 0.059(2) Uani 1 1 d D U . . .
H10I H 0.559651 0.313844 0.070493 0.071 Uiso 1 1 calc R U . . .
H10J H 0.535557 0.265306 0.138165 0.071 Uiso 1 1 calc R U . . .
C106 C 0.5941(6) 0.3201(5) 0.1414(5) 0.074(3) Uani 1 1 d D U . . .
H10K H 0.574575 0.320589 0.187465 0.089 Uiso 1 1 calc R U . . .
H10L H 0.641010 0.278732 0.135935 0.089 Uiso 1 1 calc R U . . .
O4 O 0.6228(11) 0.5151(8) 0.0466(8) 0.111(9) Uani 0.603(13) 1 d D . P B 1
C107 C 0.5988(15) 0.4326(11) 0.1392(9) 0.090(6) Uani 0.603(13) 1 d D U P B 1
H10M H 0.620398 0.403685 0.176210 0.109 Uiso 0.603(13) 1 calc R U P B 1
H10N H 0.545528 0.455774 0.156765 0.109 Uiso 0.603(13) 1 calc R U P B 1
C108 C 0.6276(16) 0.4895(13) 0.1098(10) 0.111(7) Uani 0.603(13) 1 d D U P B 1
H10O H 0.599283 0.529040 0.133212 0.133 Uiso 0.603(13) 1 calc R U P B 1
H10P H 0.679348 0.471184 0.111683 0.133 Uiso 0.603(13) 1 calc R U P B 1
C109 C 0.6386(10) 0.5841(8) 0.0416(9) 0.068(4) Uani 0.603(13) 1 d D U P B 1
H10Q H 0.616210 0.601784 0.081777 0.082 Uiso 0.603(13) 1 calc R U P B 1
H10R H 0.691577 0.575724 0.028038 0.082 Uiso 0.603(13) 1 calc R U P B 1
C110 C 0.5991(6) 0.6335(8) -0.0107(7) 0.054(4) Uani 0.603(13) 1 d D U P B 1
H11A H 0.616464 0.673986 -0.032990 0.065 Uiso 0.603(13) 1 calc R U P B 1
H11B H 0.606751 0.606921 -0.042355 0.065 Uiso 0.603(13) 1 calc R U P B 1
O4' O 0.6115(16) 0.5247(14) 0.0651(13) 0.086(6) Uani 0.397(13) 1 d D U P B 2
C207 C 0.6408(19) 0.4024(17) 0.1362(14) 0.081(6) Uani 0.397(13) 1 d D U P B 2
H20A H 0.685723 0.360868 0.144168 0.097 Uiso 0.397(13) 1 calc R U P B 2
H20B H 0.608286 0.413162 0.177992 0.097 Uiso 0.397(13) 1 calc R U P B 2
C208 C 0.6606(17) 0.4657(13) 0.0965(15) 0.083(6) Uani 0.397(13) 1 d D U P B 2
H20C H 0.673151 0.483348 0.124418 0.099 Uiso 0.397(13) 1 calc R U P B 2
H20D H 0.706128 0.448137 0.063762 0.099 Uiso 0.397(13) 1 calc R U P B 2
C209 C 0.6352(14) 0.5762(11) -0.0005(13) 0.065(5) Uani 0.397(13) 1 d D U P B 2
H20E H 0.688851 0.563988 -0.015649 0.078 Uiso 0.397(13) 1 calc R U P B 2
H20F H 0.614603 0.579548 -0.034772 0.078 Uiso 0.397(13) 1 calc R U P B 2
C210 C 0.5960(8) 0.6411(11) 0.0292(15) 0.062(5) Uani 0.397(13) 1 d D U P B 2
H21A H 0.597835 0.628929 0.074413 0.074 Uiso 0.397(13) 1 calc R U P B 2
H21B H 0.615292 0.679958 0.004999 0.074 Uiso 0.397(13) 1 calc R U P B 2
N1 N 0.5905(3) 0.1227(3) 0.3782(2) 0.0257(12) Uani 1 1 d . . . . .
N2 N 0.7962(3) -0.0114(3) -0.0335(3) 0.0317(13) Uani 1 1 d . . . . .
N3 N 0.2890(3) 0.2257(3) -0.1175(3) 0.0262(12) Uani 1 1 d . . . . .
N4 N 0.0858(3) 0.3685(4) 0.2931(3) 0.0441(17) Uani 1 1 d . . . . .
N5 N 0.5680(3) 0.2468(3) 0.4097(3) 0.0329(14) Uani 1 1 d . . . . .
N6 N 0.0595(3) 0.4881(3) 0.3344(3) 0.0335(14) Uani 1 1 d . . . . .
N7 N 0.1383(3) 0.9441(3) 0.1514(3) 0.0359(14) Uani 1 1 d . . . . .
N8 N 0.6442(3) 0.6972(3) 0.2257(3) 0.0378(15) Uani 1 1 d . . . . .
N9 N 0.6370(4) 0.0341(3) 0.4994(3) 0.0369(15) Uani 1 1 d . U . . .
N10 N 0.6141(4) 0.1608(4) 0.5315(3) 0.0456(17) Uani 1 1 d . U . . .
N11 N -0.0614(4) 0.3653(4) 0.3744(5) 0.078(2) Uani 1 1 d D U . . .
N12 N -0.0855(3) 0.4846(4) 0.4179(3) 0.0475(15) Uani 1 1 d D U . . .
N13 N 0.9869(3) -0.0801(4) -0.1699(3) 0.0482(18) Uani 1 1 d . . . . .
N14 N 0.9209(3) -0.1516(3) -0.0540(3) 0.0368(15) Uani 1 1 d . . . . .
N15 N 0.2933(4) 0.2734(4) -0.3058(3) 0.0468(17) Uani 1 1 d . . . . .
N16 N 0.2257(3) 0.1918(3) -0.1967(3) 0.0325(14) Uani 1 1 d . . . . .
O1 O 0.3372(3) 0.4622(3) 0.1349(3) 0.0572(16) Uani 1 1 d D U . . .
O2 O 0.4680(3) 0.3684(3) 0.1274(3) 0.0584(16) Uani 1 1 d D U . . .
O3 O 0.6064(5) 0.3855(4) 0.1069(4) 0.084(2) Uani 1 1 d D U . . .
O5 O 0.5225(3) 0.6591(4) 0.0230(4) 0.092(3) Uani 1 1 d D U . . .
O6 O 0.3815(3) 0.7060(3) 0.0437(3) 0.0595(16) Uani 1 1 d D U . . .
O7 O 0.2949(3) 0.6171(3) 0.0827(3) 0.0543(15) Uani 1 1 d D U . . .
N17 N 0.2764(5) 0.3993(5) 0.4642(4) 0.080(3) Uani 1 1 d D . . . .
O8 O 0.3163(4) 0.3563(5) 0.5010(3) 0.096(3) Uani 1 1 d D . . . .
O9 O 0.2889(4) 0.4552(4) 0.4288(4) 0.095(3) Uani 1 1 d D . . . .
O10 O 0.2236(4) 0.3857(5) 0.4641(4) 0.099(3) Uani 1 1 d D . . . .
N18 N 0.0950(4) 0.4335(5) 0.7994(4) 0.067(2) Uani 1 1 d D U . . .
O11 O 0.1566(9) 0.3915(13) 0.8014(14) 0.071(8) Uani 0.41(2) 1 d D U P C 1
O12 O 0.059(2) 0.4606(18) 0.8498(10) 0.189(15) Uani 0.41(2) 1 d D U P C 1
O13 O 0.0818(11) 0.4818(13) 0.7513(8) 0.092(8) Uani 0.41(2) 1 d D U P C 1
O11' O 0.1463(8) 0.4073(12) 0.8234(8) 0.071(6) Uani 0.59(2) 1 d D U P C 2
O12' O 0.0306(6) 0.4454(13) 0.8333(8) 0.137(8) Uani 0.59(2) 1 d D U P C 2
O13' O 0.0986(10) 0.4277(16) 0.7470(7) 0.132(8) Uani 0.59(2) 1 d D U P C 2
N19 N 0.0379(13) 0.1537(11) 0.8137(10) 0.179(8) Uani 0.805(13) 1 d D U P D 1
O14 O 0.0013(8) 0.2195(9) 0.8038(8) 0.157(7) Uani 0.805(13) 1 d D U P D 1
O15 O 0.0478(10) 0.1159(10) 0.8673(6) 0.185(8) Uani 0.805(13) 1 d D U P D 1
O16 O 0.0657(12) 0.1255(11) 0.7640(8) 0.224(10) Uani 0.805(13) 1 d D U P D 1
N19' N -0.009(4) 0.235(4) 0.787(3) 0.189(15) Uani 0.195(13) 1 d D U P D 2
O14' O 0.021(3) 0.280(4) 0.766(3) 0.20(2) Uani 0.195(13) 1 d D U P D 2
O15' O -0.044(4) 0.227(4) 0.844(3) 0.211(19) Uani 0.195(13) 1 d D U P D 2
O16' O 0.019(5) 0.183(4) 0.760(4) 0.213(18) Uani 0.195(13) 1 d D U P D 2
N20 N 0.5307(7) 0.0095(9) -0.0532(7) 0.063(4) Uani 0.5 1 d D U P E -1
O19 O 0.5086(7) 0.0183(8) 0.0036(6) 0.070(4) Uani 0.5 1 d D U P E -1
O18 O 0.4850(6) 0.0254(8) -0.0826(7) 0.075(4) Uani 0.5 1 d D U P E -1
O17 O 0.5987(5) -0.0088(5) -0.0828(6) 0.051(3) Uani 0.5 1 d D U P E -1
N21 N 0.3452(13) 0.8402(15) 0.2900(16) 0.162(9) Uani 0.65(2) 1 d D U P F 1
O20 O 0.3441(15) 0.7759(13) 0.3059(17) 0.175(10) Uani 0.65(2) 1 d D U P F 1
O21 O 0.2903(12) 0.8935(13) 0.2945(14) 0.165(8) Uani 0.65(2) 1 d D U P F 1
O22 O 0.4068(12) 0.8445(16) 0.2802(18) 0.184(9) Uani 0.65(2) 1 d D U P F 1
N21' N 0.328(2) 0.8066(18) 0.327(3) 0.182(12) Uani 0.35(2) 1 d D U P F 2
O20' O 0.3454(17) 0.7402(17) 0.3373(15) 0.089(9) Uani 0.35(2) 1 d D U P F 2
O21' O 0.263(2) 0.849(2) 0.340(3) 0.201(14) Uani 0.35(2) 1 d D U P F 2
O22' O 0.377(3) 0.834(2) 0.305(3) 0.162(10) Uani 0.35(2) 1 d D U P F 2

loop_
_atom_site_aniso_label
_atom_site_aniso_U_11
_atom_site_aniso_U_22
_atom_site_aniso_U_33
_atom_site_aniso_U_23
_atom_site_aniso_U_13
_atom_site_aniso_U_12
Cs1 0.012(3) 0.032(2) 0.067(3) -0.0148(19) -0.0147(17) 0.006(2)
Cs2 0.043(3) 0.060(3) 0.129(9) 0.010(3) -0.015(4) -0.031(2)
Cs3 0.137(9) 0.068(6) 0.085(8) -0.019(5) 0.018(7) -0.083(7)
Pd1 0.0307(3) 0.0255(3) 0.0299(3) -0.0049(2) -0.0149(2) -0.0117(2)
Pd2 0.0210(3) 0.0465(4) 0.0617(4) -0.0325(3) 0.0003(3) -0.0128(3)
Pd3 0.0212(3) 0.0323(3) 0.0378(3) -0.0079(2) -0.0026(2) -0.0108(2)
Pd4 0.0234(3) 0.0307(3) 0.0235(3) 0.0032(2) -0.0088(2) -0.0113(2)
C1 0.028(3) 0.036(4) 0.029(4) 0.000(3) -0.018(3) -0.016(3)
C2 0.024(3) 0.042(4) 0.029(4) -0.001(3) -0.010(3) -0.013(3)
C3 0.025(3) 0.026(3) 0.025(3) 0.000(3) -0.013(3) -0.009(3)
C4 0.023(3) 0.035(4) 0.030(4) -0.007(3) -0.010(3) -0.014(3)
C5 0.036(4) 0.029(4) 0.023(3) 0.006(3) -0.015(3) -0.015(3)
C6 0.032(4) 0.025(3) 0.023(3) 0.000(3) -0.008(3) -0.017(3)
C7 0.018(3) 0.026(3) 0.036(4) -0.007(3) -0.011(3) -0.004(3)
C8 0.025(3) 0.023(3) 0.030(4) -0.006(3) -0.010(3) -0.008(3)
C9 0.027(3) 0.022(3) 0.027(3) 0.000(3) -0.018(3) -0.004(3)
C10 0.023(3) 0.015(3) 0.014(3) -0.002(2) -0.005(2) -0.007(2)
C11 0.022(3) 0.027(3) 0.022(3) 0.000(3) -0.003(3) -0.014(3)
C12 0.020(3) 0.042(4) 0.050(5) -0.013(4) -0.012(3) -0.011(3)
C13 0.027(4) 0.036(4) 0.045(4) -0.012(3) -0.014(3) -0.010(3)
C14 0.019(3) 0.022(3) 0.037(4) -0.010(3) -0.011(3) 0.000(3)
C15 0.028(4) 0.028(4) 0.034(4) -0.004(3) -0.013(3) -0.009(3)
C16 0.028(4) 0.023(3) 0.043(4) -0.011(3) -0.014(3) -0.007(3)
C17 0.024(3) 0.025(3) 0.021(3) -0.006(3) -0.008(3) -0.003(3)
C18 0.022(3) 0.024(3) 0.023(3) 0.000(3) -0.009(3) -0.011(3)
C19 0.023(3) 0.026(3) 0.022(3) -0.007(3) -0.003(3) -0.010(3)
C20 0.026(3) 0.025(3) 0.027(3) -0.006(3) -0.012(3) -0.011(3)
C21 0.020(3) 0.028(4) 0.039(4) -0.005(3) -0.015(3) -0.007(3)
C22 0.020(3) 0.035(4) 0.035(4) -0.010(3) -0.012(3) -0.005(3)
C23 0.027(3) 0.024(3) 0.026(3) 0.000(3) -0.012(3) -0.012(3)
C24 0.022(3) 0.029(4) 0.038(4) -0.001(3) -0.020(3) -0.008(3)
C25 0.027(3) 0.032(4) 0.027(4) -0.006(3) -0.008(3) -0.015(3)
C26 0.021(3) 0.027(4) 0.039(4) -0.009(3) -0.012(3) -0.005(3)
C27 0.029(4) 0.030(4) 0.033(4) -0.001(3) -0.019(3) -0.008(3)
C28 0.025(4) 0.049(5) 0.043(4) -0.024(4) -0.001(3) -0.008(3)
C29 0.027(4) 0.040(4) 0.045(5) -0.017(4) -0.011(3) -0.004(3)
C30 0.025(4) 0.048(5) 0.034(4) -0.014(4) -0.015(3) -0.006(3)
C31 0.030(4) 0.069(6) 0.047(5) -0.028(5) -0.023(4) 0.010(4)
C32 0.022(4) 0.069(6) 0.074(7) -0.043(5) -0.023(4) 0.015(4)
C33 0.032(4) 0.037(4) 0.063(5) -0.010(4) -0.012(4) -0.015(3)
C34 0.030(4) 0.033(4) 0.056(5) -0.005(4) -0.005(4) -0.014(3)
C35 0.034(4) 0.028(4) 0.066(6) 0.000(4) -0.019(4) -0.010(3)
C36 0.027(4) 0.028(4) 0.077(6) -0.004(4) -0.007(4) -0.013(3)
C37 0.026(4) 0.033(4) 0.071(6) -0.005(4) -0.013(4) -0.015(3)
C38 0.024(4) 0.026(4) 0.060(5) -0.005(4) -0.002(4) -0.009(3)
C39 0.026(4) 0.034(4) 0.047(4) -0.002(3) -0.008(3) -0.015(3)
C40 0.033(4) 0.037(4) 0.048(5) -0.003(4) -0.006(4) -0.018(3)
C41 0.036(4) 0.031(4) 0.051(5) 0.012(4) -0.014(4) -0.016(3)
C42 0.025(4) 0.035(4) 0.039(4) -0.008(3) -0.002(3) -0.015(3)
C43 0.033(4) 0.030(4) 0.058(5) 0.000(4) -0.009(4) -0.018(3)
C44 0.032(4) 0.040(4) 0.041(4) -0.005(4) -0.006(3) -0.017(3)
C45 0.034(4) 0.032(4) 0.041(4) -0.001(3) -0.010(3) -0.016(3)
C46 0.040(4) 0.044(5) 0.031(4) 0.002(3) -0.016(3) -0.022(4)
C47 0.035(4) 0.041(5) 0.054(5) -0.009(4) -0.013(4) -0.015(4)
C48 0.042(4) 0.039(4) 0.041(4) -0.001(4) -0.018(4) -0.015(4)
C49 0.042(4) 0.034(4) 0.048(5) 0.004(4) -0.018(4) -0.024(4)
C50 0.029(4) 0.040(4) 0.043(4) -0.014(4) -0.006(3) -0.015(3)
C51 0.029(4) 0.040(4) 0.038(4) -0.007(3) -0.018(3) -0.009(3)
C52 0.039(4) 0.037(4) 0.042(4) -0.001(4) -0.013(3) -0.020(4)
C53 0.043(5) 0.050(5) 0.039(4) 0.006(4) -0.018(4) -0.022(4)
C54 0.033(4) 0.050(5) 0.046(5) -0.013(4) -0.012(4) -0.019(4)
C55 0.042(4) 0.044(5) 0.055(5) -0.009(4) -0.015(4) -0.023(4)
C56 0.045(5) 0.049(5) 0.054(5) -0.004(4) -0.025(4) -0.021(4)
C57 0.045(5) 0.046(5) 0.054(5) -0.001(4) -0.025(4) -0.022(4)
C58 0.055(5) 0.038(5) 0.065(6) -0.001(4) -0.028(4) -0.025(4)
C59 0.029(4) 0.047(5) 0.063(6) -0.010(4) -0.022(4) -0.009(4)
C60 0.023(4) 0.040(5) 0.054(5) 0.001(4) -0.008(3) -0.013(3)
C61 0.036(4) 0.040(5) 0.064(6) -0.005(4) -0.008(4) -0.018(4)
C62 0.025(4) 0.031(4) 0.070(6) 0.006(4) -0.014(4) -0.011(3)
C63 0.030(4) 0.022(4) 0.076(6) 0.014(4) -0.012(4) -0.012(3)
C64 0.032(4) 0.032(4) 0.066(6) 0.010(4) -0.007(4) -0.019(3)
C65 0.069(7) 0.155(11) 0.082(8) -0.090(8) -0.007(6) -0.033(7)
C66 0.071(7) 0.104(9) 0.096(8) -0.028(7) -0.031(6) -0.054(6)
C67 0.150(9) 0.077(7) 0.053(6) 0.004(5) -0.060(6) -0.042(7)
C68 0.144(9) 0.060(6) 0.046(5) -0.001(5) -0.056(6) -0.014(6)
C69 0.056(5) 0.039(5) 0.063(6) -0.007(4) -0.016(5) -0.003(4)
C70 0.088(8) 0.037(5) 0.086(8) 0.027(5) -0.029(6) -0.034(5)
C71 0.054(7) 0.067(6) 0.190(13) -0.061(7) 0.003(9) -0.035(5)
C72 0.074(9) 0.110(11) 0.159(9) -0.094(9) 0.000(6) -0.046(9)
C73 0.028(4) 0.072(5) 0.132(7) -0.042(5) 0.005(4) -0.031(4)
C74 0.029(5) 0.069(5) 0.121(8) -0.039(6) 0.006(5) -0.022(5)
C75 0.033(9) 0.053(5) 0.071(9) -0.017(6) -0.012(8) -0.008(5)
C76 0.037(8) 0.105(14) 0.044(5) -0.014(7) 0.001(5) -0.015(8)
C71' 0.056(10) 0.080(8) 0.154(13) -0.071(9) 0.002(11) -0.038(7)
C72' 0.045(10) 0.074(12) 0.147(10) -0.083(10) 0.002(8) -0.029(11)
C73' 0.033(6) 0.073(6) 0.132(8) -0.041(6) 0.007(6) -0.029(5)
C74' 0.035(6) 0.070(6) 0.127(8) -0.040(6) 0.009(6) -0.026(5)
C75' 0.026(14) 0.070(9) 0.053(13) -0.019(10) 0.007(11) -0.003(8)
C76' 0.032(13) 0.072(18) 0.044(11) -0.030(11) 0.008(10) -0.017(11)
C77 0.053(6) 0.130(10) 0.065(7) -0.045(7) 0.003(5) -0.038(7)
C78 0.042(5) 0.104(9) 0.083(7) -0.040(7) 0.016(5) -0.043(6)
C79 0.048(6) 0.058(7) 0.114(10) -0.006(7) 0.018(6) -0.009(5)
C80 0.051(5) 0.046(5) 0.076(7) -0.018(5) 0.007(5) -0.012(4)
C81 0.045(5) 0.048(5) 0.054(5) 0.004(4) -0.017(4) -0.020(4)
C82 0.059(6) 0.047(5) 0.073(6) -0.011(5) -0.010(5) -0.034(5)
C83 0.080(7) 0.040(5) 0.040(5) 0.013(4) -0.021(5) -0.013(5)
C84 0.063(6) 0.075(7) 0.027(4) -0.011(4) 0.005(4) -0.005(5)
C85 0.094(7) 0.076(7) 0.024(4) -0.006(4) -0.033(5) -0.025(6)
C86 0.082(7) 0.063(6) 0.036(5) -0.020(4) -0.020(4) -0.029(5)
C87 0.038(5) 0.069(6) 0.073(6) -0.027(5) -0.008(4) -0.031(4)
C88 0.053(5) 0.043(5) 0.045(5) 0.005(4) -0.021(4) -0.030(4)
C89 0.052(5) 0.047(5) 0.052(5) -0.014(4) -0.016(4) -0.021(4)
C90 0.042(4) 0.050(5) 0.051(5) -0.013(4) -0.013(4) -0.016(4)
C91 0.056(5) 0.051(5) 0.048(5) -0.004(4) -0.004(4) -0.030(4)
C92 0.062(5) 0.037(4) 0.044(5) 0.001(4) -0.008(4) -0.025(4)
C93 0.041(4) 0.042(5) 0.062(5) -0.014(4) -0.002(4) -0.018(4)
C94 0.047(4) 0.036(4) 0.040(4) -0.011(3) 0.002(3) -0.020(3)
C95 0.053(5) 0.055(5) 0.047(5) 0.013(4) -0.017(4) -0.025(4)
C96 0.057(5) 0.066(6) 0.054(5) -0.006(5) -0.008(4) -0.028(5)
C97 0.088(7) 0.065(6) 0.053(5) 0.009(5) -0.022(5) -0.048(5)
C98 0.079(6) 0.073(6) 0.065(6) 0.028(5) -0.029(5) -0.052(5)
C99 0.059(6) 0.078(7) 0.097(8) 0.023(6) -0.020(5) -0.045(5)
C100 0.051(5) 0.051(5) 0.078(6) 0.024(5) -0.011(5) -0.027(4)
C101 0.056(5) 0.064(6) 0.062(5) -0.014(5) -0.020(4) -0.024(4)
C102 0.070(6) 0.061(5) 0.040(5) -0.009(4) -0.024(4) -0.018(5)
C103 0.052(5) 0.068(6) 0.051(5) -0.003(5) -0.014(4) -0.019(5)
C104 0.046(5) 0.061(5) 0.055(5) -0.014(4) -0.011(4) -0.012(4)
C105 0.056(5) 0.042(5) 0.067(6) -0.012(4) 0.009(5) -0.025(4)
C106 0.065(6) 0.055(6) 0.090(7) 0.013(5) -0.012(5) -0.037(5)
O4 0.118(13) 0.031(7) 0.108(14) -0.021(8) 0.067(11) -0.029(8)
C107 0.118(11) 0.083(10) 0.060(8) -0.015(8) -0.028(9) -0.023(9)
C108 0.135(12) 0.076(11) 0.094(10) -0.019(9) -0.035(10) -0.008(10)
C109 0.062(8) 0.038(7) 0.107(10) -0.015(7) -0.019(8) -0.022(6)
C110 0.042(6) 0.042(7) 0.088(9) -0.020(7) -0.013(7) -0.022(5)
O4' 0.100(11) 0.047(9) 0.098(11) -0.025(9) -0.020(10) -0.012(8)
C207 0.112(12) 0.068(11) 0.075(10) -0.019(9) -0.033(10) -0.033(10)
C208 0.120(13) 0.058(11) 0.077(10) -0.032(9) -0.029(10) -0.022(10)
C209 0.062(9) 0.040(8) 0.101(11) -0.024(9) -0.014(9) -0.023(7)
C210 0.049(8) 0.030(8) 0.112(11) -0.026(9) -0.016(9) -0.015(7)
N1 0.031(3) 0.032(3) 0.024(3) 0.002(2) -0.014(2) -0.019(3)
N2 0.024(3) 0.035(3) 0.038(3) -0.014(3) -0.005(3) -0.009(3)
N3 0.028(3) 0.027(3) 0.028(3) 0.000(2) -0.010(2) -0.016(2)
N4 0.021(3) 0.064(5) 0.056(4) -0.037(4) -0.007(3) -0.007(3)
N5 0.039(3) 0.021(3) 0.046(4) -0.001(3) -0.017(3) -0.017(3)
N6 0.022(3) 0.039(4) 0.049(4) -0.017(3) -0.010(3) -0.013(3)
N7 0.038(3) 0.031(3) 0.043(4) 0.001(3) -0.015(3) -0.018(3)
N8 0.026(3) 0.026(3) 0.048(4) 0.005(3) -0.005(3) -0.011(3)
N9 0.062(4) 0.032(3) 0.027(3) 0.002(3) -0.029(3) -0.018(3)
N10 0.062(4) 0.060(4) 0.039(4) -0.014(3) -0.020(3) -0.035(4)
N11 0.034(3) 0.078(4) 0.143(6) -0.062(5) 0.006(3) -0.034(3)
N12 0.031(3) 0.057(4) 0.052(4) -0.024(3) 0.000(3) -0.013(3)
N13 0.028(3) 0.065(5) 0.049(4) -0.013(4) 0.002(3) -0.023(3)
N14 0.027(3) 0.028(3) 0.046(4) -0.008(3) -0.003(3) -0.007(3)
N15 0.048(4) 0.050(4) 0.031(3) -0.003(3) -0.012(3) -0.010(3)
N16 0.031(3) 0.039(3) 0.035(3) -0.007(3) -0.021(3) -0.010(3)
O1 0.052(3) 0.052(4) 0.057(4) -0.007(3) -0.013(3) -0.013(3)
O2 0.065(4) 0.048(3) 0.049(3) -0.009(3) 0.002(3) -0.022(3)
O3 0.107(6) 0.071(5) 0.071(5) 0.010(4) -0.015(4) -0.052(4)
O5 0.041(4) 0.054(4) 0.134(6) 0.007(4) 0.006(4) -0.017(3)
O6 0.050(3) 0.060(4) 0.058(4) -0.007(3) -0.006(3) -0.021(3)
O7 0.046(3) 0.063(4) 0.050(3) -0.010(3) -0.013(3) -0.018(3)
N17 0.057(6) 0.090(7) 0.041(5) -0.016(5) 0.007(4) 0.004(5)
O8 0.088(6) 0.112(7) 0.047(4) 0.022(4) -0.030(4) -0.017(5)
O9 0.076(5) 0.079(5) 0.072(5) 0.018(4) -0.006(4) -0.012(4)
O10 0.056(5) 0.118(7) 0.081(6) -0.011(5) 0.003(4) -0.018(5)
N18 0.052(5) 0.070(5) 0.051(5) -0.015(4) 0.003(4) -0.010(4)
O11 0.028(9) 0.067(12) 0.103(17) -0.014(12) -0.008(10) -0.013(8)
O12 0.142(19) 0.172(19) 0.146(19) -0.028(17) 0.000(18) 0.005(18)
O13 0.073(11) 0.107(16) 0.056(10) -0.002(11) -0.045(9) 0.013(11)
O11' 0.036(7) 0.082(11) 0.068(10) 0.006(8) -0.032(7) 0.000(7)
O12' 0.030(7) 0.175(15) 0.128(12) 0.037(11) -0.035(8) -0.010(8)
O13' 0.089(11) 0.172(18) 0.097(11) -0.038(12) -0.037(9) 0.005(12)
N19 0.144(14) 0.225(18) 0.174(16) -0.009(16) -0.015(13) -0.114(13)
O14 0.095(10) 0.224(17) 0.156(13) 0.020(13) -0.039(9) -0.099(11)
O15 0.285(19) 0.30(2) 0.078(9) -0.037(11) 0.000(11) -0.238(17)
O16 0.171(17) 0.22(2) 0.204(18) -0.066(16) 0.016(14) -0.038(14)
N19' 0.142(18) 0.23(2) 0.169(19) 0.006(19) -0.016(18) -0.096(18)
O14' 0.14(3) 0.23(3) 0.15(3) 0.06(3) 0.01(2) -0.10(2)
O15' 0.15(2) 0.24(3) 0.18(3) 0.00(3) -0.01(2) -0.08(2)
O16' 0.15(2) 0.25(3) 0.18(2) 0.01(2) -0.02(2) -0.07(2)
N20 0.065(7) 0.056(6) 0.077(7) -0.012(6) -0.031(6) -0.019(5)
O19 0.065(8) 0.072(9) 0.075(8) -0.011(7) -0.016(7) -0.030(6)
O18 0.065(7) 0.084(8) 0.115(9) -0.047(7) -0.040(7) -0.029(6)
O17 0.037(5) 0.031(5) 0.101(8) -0.014(5) -0.056(6) 0.003(4)
N21 0.140(15) 0.223(18) 0.184(19) -0.084(16) -0.052(15) -0.079(15)
O20 0.131(13) 0.22(2) 0.20(2) -0.116(17) -0.030(15) -0.045(15)
O21 0.153(16) 0.165(17) 0.21(2) -0.074(15) -0.051(16) -0.053(13)
O22 0.20(2) 0.209(18) 0.20(2) -0.079(16) -0.054(18) -0.089(16)
N21' 0.150(16) 0.229(19) 0.19(2) -0.088(17) -0.037(16) -0.059(16)
O20' 0.074(13) 0.11(2) 0.11(2) -0.069(16) 0.007(14) -0.044(14)
O21' 0.15(2) 0.23(2) 0.20(2) -0.08(2) -0.035(19) -0.038(19)
O22' 0.17(2) 0.210(19) 0.19(2) -0.101(17) -0.047(18) -0.098(16)

loop_
_atom_type_symbol
_atom_type_description
_atom_type_scat_dispersion_real
_atom_type_scat_dispersion_imag
_atom_type_scat_source
C C 0.0033 0.0016 'International Tables Vol C Tables 4.2.6.8 and 6.1.1.4'
H H 0.0000 0.0000 'International Tables Vol C Tables 4.2.6.8 and 6.1.1.4'
N N 0.0061 0.0033 'International Tables Vol C Tables 4.2.6.8 and 6.1.1.4'
O O 0.0106 0.0060 'International Tables Vol C Tables 4.2.6.8 and 6.1.1.4'
Cs Cs -0.3680 2.1192 'International Tables Vol C Tables 4.2.6.8 and 6.1.1.4'
Pd Pd -0.9988 1.0072 'International Tables Vol C Tables 4.2.6.8 and 6.1.1.4'

loop_
_geom_angle_atom_site_label_1
_geom_angle_atom_site_label_2
_geom_angle_atom_site_label_3
_geom_angle
_geom_angle_site_symmetry_1
_geom_angle_site_symmetry_3
_geom_angle_publ_flag
Cs2 Cs1 Cs3 138.7(10) . 2_665 ?
Cs2 Cs1 Cs1 130.9(5) . 2_665 ?
Cs3 Cs1 Cs1 9.3(9) 2_665 2_665 ?
Cs2 Cs1 Cs2 149.4(4) . 2_665 ?
Cs3 Cs1 Cs2 11.5(7) 2_665 2_665 ?
Cs1 Cs1 Cs2 18.6(3) 2_665 2_665 ?
Cs2 Cs1 O7 78.7(4) . . ?
Cs3 Cs1 O7 136.2(10) 2_665 . ?
Cs1 Cs1 O7 145.4(5) 2_665 . ?
Cs2 Cs1 O7 129.5(3) 2_665 . ?
Cs2 Cs1 O4 64.3(4) . . ?
Cs3 Cs1 O4 88.4(10) 2_665 . ?
Cs1 Cs1 O4 79.3(4) 2_665 . ?
Cs2 Cs1 O4 93.3(3) 2_665 . ?
O7 Cs1 O4 135.2(4) . . ?
Cs2 Cs1 O4' 56.9(6) . . ?
Cs3 Cs1 O4' 96.2(11) 2_665 . ?
Cs1 Cs1 O4' 87.1(6) 2_665 . ?
Cs2 Cs1 O4' 101.3(6) 2_665 . ?
O7 Cs1 O4' 127.5(6) . . ?
Cs2 Cs1 O5 69.7(4) . . ?
Cs3 Cs1 O5 117.0(6) 2_665 . ?
Cs1 Cs1 O5 111.3(4) 2_665 . ?
Cs2 Cs1 O5 113.0(3) 2_665 . ?
O7 Cs1 O5 94.6(2) . . ?
O4 Cs1 O5 50.2(3) . . ?
O4' Cs1 O5 47.0(4) . . ?
Cs2 Cs1 O2 69.9(4) . . ?
Cs3 Cs1 O2 83.0(3) 2_665 . ?
Cs1 Cs1 O2 82.0(4) 2_665 . ?
Cs2 Cs1 O2 92.9(2) 2_665 . ?
O7 Cs1 O2 95.8(2) . . ?
O4 Cs1 O2 94.5(3) . . ?
O4' Cs1 O2 93.8(4) . . ?
O5 Cs1 O2 135.1(3) . . ?
Cs2 Cs1 O1 72.0(4) . . ?
Cs3 Cs1 O1 109.3(5) 2_665 . ?
Cs1 Cs1 O1 113.6(5) 2_665 . ?
Cs2 Cs1 O1 113.6(3) 2_665 . ?
O7 Cs1 O1 52.15(17) . . ?
O4 Cs1 O1 128.7(3) . . ?
O4' Cs1 O1 123.9(5) . . ?
O5 Cs1 O1 133.4(3) . . ?
O2 Cs1 O1 44.19(16) . . ?
Cs2 Cs1 O6 73.6(4) . . ?
Cs3 Cs1 O6 141.7(4) 2_665 . ?
Cs1 Cs1 O6 142.9(5) 2_665 . ?
Cs2 Cs1 O6 130.9(3) 2_665 . ?
O7 Cs1 O6 51.21(17) . . ?
O4 Cs1 O6 92.7(3) . . ?
O4' Cs1 O6 87.6(5) . . ?
O5 Cs1 O6 44.38(17) . . ?
O2 Cs1 O6 135.0(3) . . ?
O1 Cs1 O6 99.7(2) . . ?
Cs2 Cs1 O4 139.5(5) . 2_665 ?
Cs3 Cs1 O4 60.0(9) 2_665 2_665 ?
Cs1 Cs1 O4 69.1(5) 2_665 2_665 ?
Cs2 Cs1 O4 55.9(3) 2_665 2_665 ?
O7 Cs1 O4 76.4(3) . 2_665 ?
O4 Cs1 O4 148.4(3) . 2_665 ?
O5 Cs1 O4 143.4(3) . 2_665 ?
O2 Cs1 O4 81.5(3) . 2_665 ?
O1 Cs1 O4 67.6(3) . 2_665 ?
O6 Cs1 O4 112.3(3) . 2_665 ?
Cs3 Cs2 Cs1 14.7(15) . . ?
Cs3 Cs2 Cs1 19.8(11) . 2_665 ?
Cs1 Cs2 Cs1 30.6(4) . 2_665 ?
Cs3 Cs2 Cs3 16.8(11) . 2_665 ?
Cs1 Cs2 Cs3 25.3(6) . 2_665 ?
Cs1 Cs2 Cs3 6.2(6) 2_665 2_665 ?
Cs3 Cs2 O4' 89.5(16) . . ?
Cs1 Cs2 O4' 103.6(8) . . ?
Cs1 Cs2 O4' 83.3(7) 2_665 . ?
Cs3 Cs2 O4' 89.2(9) 2_665 . ?
Cs3 Cs2 O4 81.0(15) . . ?
Cs1 Cs2 O4 95.2(6) . . ?
Cs1 Cs2 O4 74.3(4) 2_665 . ?
Cs3 Cs2 O4 80.2(7) 2_665 . ?
Cs3 Cs2 C107 108.7(16) . . ?
Cs1 Cs2 C107 122.2(6) . . ?
Cs1 Cs2 C107 91.9(4) 2_665 . ?
Cs3 Cs2 C107 97.7(7) 2_665 . ?
O4 Cs2 C107 44.5(5) . . ?
Cs3 Cs2 O5 84.8(7) . . ?
Cs1 Cs2 O5 90.3(5) . . ?
Cs1 Cs2 O5 95.8(3) 2_665 . ?
Cs3 Cs2 O5 97.9(4) 2_665 . ?
O4' Cs2 O5 52.4(5) . . ?
O4 Cs2 O5 54.7(3) . . ?
C107 Cs2 O5 92.0(4) . . ?
Cs3 Cs2 O2 90.7(7) . . ?
Cs1 Cs2 O2 90.1(5) . . ?
Cs1 Cs2 O2 75.0(3) 2_665 . ?
Cs3 Cs2 O2 74.9(3) 2_665 . ?
O4' Cs2 O2 108.3(5) . . ?
O4 Cs2 O2 105.5(3) . . ?
C107 Cs2 O2 71.1(4) . . ?
O5 Cs2 O2 160.2(3) . . ?
Cs3 Cs2 O7 94.8(16) . . ?
Cs1 Cs2 O7 80.5(3) . . ?
Cs1 Cs2 O7 109.1(4) 2_665 . ?
Cs3 Cs2 O7 102.9(7) 2_665 . ?
O4' Cs2 O7 150.9(6) . . ?
O4 Cs2 O7 153.8(3) . . ?
C107 Cs2 O7 154.9(6) . . ?
O5 Cs2 O7 99.2(2) . . ?
O2 Cs2 O7 100.4(2) . . ?
Cs3 Cs2 O3 89.9(14) . . ?
Cs1 Cs2 O3 101.4(5) . . ?
Cs1 Cs2 O3 71.0(3) 2_665 . ?
Cs3 Cs2 O3 76.2(6) 2_665 . ?
O4' Cs2 O3 54.2(5) . . ?
O4 Cs2 O3 52.0(3) . . ?
C107 Cs2 O3 24.6(2) . . ?
O5 Cs2 O3 106.4(2) . . ?
O2 Cs2 O3 54.15(19) . . ?
O7 Cs2 O3 154.2(2) . . ?
Cs3 Cs2 O1 99.2(12) . . ?
Cs1 Cs2 O1 88.2(4) . . ?
Cs1 Cs2 O1 96.4(3) 2_665 . ?
Cs3 Cs2 O1 92.1(5) 2_665 . ?
O4' Cs2 O1 153.3(5) . . ?
O4 Cs2 O1 152.3(3) . . ?
C107 Cs2 O1 111.6(5) . . ?
O5 Cs2 O1 152.9(2) . . ?
O2 Cs2 O1 46.90(16) . . ?
O7 Cs2 O1 53.86(17) . . ?
O3 Cs2 O1 100.4(2) . . ?
Cs2 Cs3 Cs3 153.4(19) . 2_665 ?
Cs2 Cs3 Cs1 148.7(18) . 2_665 ?
Cs3 Cs3 Cs1 9.6(9) 2_665 2_665 ?
Cs2 Cs3 Cs2 163.2(11) . 2_665 ?
Cs3 Cs3 Cs2 9.8(7) 2_665 2_665 ?
Cs1 Cs3 Cs2 16.0(3) 2_665 2_665 ?
Cs2 Cs3 O4 78.8(16) . . ?
Cs3 Cs3 O4 98.2(19) 2_665 . ?
Cs1 Cs3 O4 88.8(10) 2_665 . ?
Cs2 Cs3 O4 99.6(7) 2_665 . ?
Cs2 Cs3 O4' 70.5(15) . . ?
Cs3 Cs3 O4' 107(2) 2_665 . ?
Cs1 Cs3 O4' 97.4(12) 2_665 . ?
Cs2 Cs3 O4' 108.3(9) 2_665 . ?
Cs2 Cs3 O5 76.3(8) . . ?
Cs3 Cs3 O5 123.3(11) 2_665 . ?
Cs1 Cs3 O5 118.8(7) 2_665 . ?
Cs2 Cs3 O5 116.4(5) 2_665 . ?
O4 Cs3 O5 53.7(5) . . ?
O4' Cs3 O5 50.3(6) . . ?
Cs2 Cs3 O2 71.1(7) . . ?
Cs3 Cs3 O2 83.8(7) 2_665 . ?
Cs1 Cs3 O2 83.4(3) 2_665 . ?
Cs2 Cs3 O2 93.1(3) 2_665 . ?
O4 Cs3 O2 100.7(8) . . ?
O4' Cs3 O2 99.9(8) . . ?
O5 Cs3 O2 142.2(8) . . ?
Cs2 Cs3 O3 72.0(14) . . ?
Cs3 Cs3 O3 85.8(16) 2_665 . ?
Cs1 Cs3 O3 78.0(8) 2_665 . ?
Cs2 Cs3 O3 94.0(6) 2_665 . ?
O4 Cs3 O3 50.1(5) . . ?
O4' Cs3 O3 51.1(6) . . ?
O5 Cs3 O3 100.9(8) . . ?
O2 Cs3 O3 51.1(3) . . ?
Cs2 Cs3 O7 67.5(13) . . ?
Cs3 Cs3 O7 123(2) 2_665 . ?
Cs1 Cs3 O7 132.9(13) 2_665 . ?
Cs2 Cs3 O7 120.0(9) 2_665 . ?
O4 Cs3 O7 137.7(6) . . ?
O4' Cs3 O7 129.4(8) . . ?
O5 Cs3 O7 92.7(4) . . ?
O2 Cs3 O7 92.0(4) . . ?
O3 Cs3 O7 132.5(5) . . ?
Cs2 Cs3 O6 69.7(8) . . ?
Cs3 Cs3 O6 136.5(16) 2_665 . ?
Cs1 Cs3 O6 140.8(7) 2_665 . ?
Cs2 Cs3 O6 126.9(7) 2_665 . ?
O4 Cs3 O6 96.5(5) . . ?
O4' Cs3 O6 90.9(6) . . ?
O5 Cs3 O6 44.5(2) . . ?
O2 Cs3 O6 132.8(5) . . ?
O3 Cs3 O6 133.3(7) . . ?
O7 Cs3 O6 48.9(3) . . ?
Cs2 Cs3 O1 63.8(10) . . ?
Cs3 Cs3 O1 103.4(12) 2_665 . ?
Cs1 Cs3 O1 108.9(6) 2_665 . ?
Cs2 Cs3 O1 108.5(5) 2_665 . ?
O4 Cs3 O1 133.7(7) . . ?
O4' Cs3 O1 128.1(8) . . ?
O5 Cs3 O1 132.3(5) . . ?
O2 Cs3 O1 43.2(2) . . ?
O3 Cs3 O1 91.1(4) . . ?
O7 Cs3 O1 49.1(3) . . ?
O6 Cs3 O1 95.2(5) . . ?
N1 Pd1 N5 85.1(2) . . ?
N1 Pd1 N10 179.4(3) . . ?
N5 Pd1 N10 94.4(3) . . ?
N1 Pd1 N9 94.0(2) . . ?
N5 Pd1 N9 179.1(2) . . ?
N10 Pd1 N9 86.4(3) . . ?
N6 Pd2 N4 86.0(3) . . ?
N6 Pd2 N11 178.7(3) . . ?
N4 Pd2 N11 94.8(3) . . ?
N6 Pd2 N12 93.5(2) . . ?
N4 Pd2 N12 179.1(3) . . ?
N11 Pd2 N12 85.7(3) . . ?
N7 Pd3 N14 178.7(2) 2_665 . ?
N7 Pd3 N2 86.4(2) 2_665 . ?
N14 Pd3 N2 94.5(2) . . ?
N7 Pd3 N13 93.4(3) 2_665 . ?
N14 Pd3 N13 85.6(3) . . ?
N2 Pd3 N13 176.4(3) . . ?
N3 Pd4 N16 94.8(2) . . ?
N3 Pd4 N15 176.8(3) . . ?
N16 Pd4 N15 87.8(3) . . ?
N3 Pd4 N8 85.5(2) . 2_665 ?
N16 Pd4 N8 179.3(2) . 2_665 ?
N15 Pd4 N8 92.0(3) . 2_665 ?
C2 C1 N1 123.0(6) . . ?
C2 C1 H1 118.5 . . ?
N1 C1 H1 118.5 . . ?
C1 C2 C3 120.6(6) . . ?
C1 C2 H2 119.7 . . ?
C3 C2 H2 119.7 . . ?
C4 C3 C2 116.0(6) . . ?
C4 C3 C6 123.0(6) . . ?
C2 C3 C6 120.8(6) . . ?
C5 C4 C3 119.9(6) . . ?
C5 C4 H4 120.0 . . ?
C3 C4 H4 120.0 . . ?
N1 C5 C4 122.5(6) . . ?
N1 C5 H5 118.8 . . ?
C4 C5 H5 118.8 . . ?
C7 C6 C11 118.8(6) . . ?
C7 C6 C3 120.8(6) . . ?
C11 C6 C3 120.3(6) . . ?
C8 C7 C6 121.3(6) . . ?
C8 C7 H7 119.4 . . ?
C6 C7 H7 119.4 . . ?
C7 C8 C9 118.7(6) . . ?
C7 C8 C14 119.9(6) . . ?
C9 C8 C14 121.4(6) . . ?
C10 C9 C8 121.9(6) . . ?
C10 C9 H9 119.1 . . ?
C8 C9 H9 119.1 . . ?
C9 C10 C11 117.4(6) . . ?
C9 C10 C18 122.5(5) . . ?
C11 C10 C18 120.1(5) . . ?
C10 C11 C6 122.0(6) . . ?
C10 C11 H11 119.0 . . ?
C6 C11 H11 119.0 . . ?
N2 C12 C13 122.9(6) . . ?
N2 C12 H12 118.6 . . ?
C13 C12 H12 118.6 . . ?
C12 C13 C14 119.7(7) . . ?
C12 C13 H13 120.2 . . ?
C14 C13 H13 120.2 . . ?
C15 C14 C13 117.3(6) . . ?
C15 C14 C8 123.2(6) . . ?
C13 C14 C8 119.5(6) . . ?
C16 C15 C14 120.2(6) . . ?
C16 C15 H15 119.9 . . ?
C14 C15 H15 119.9 . . ?
N2 C16 C15 122.3(6) . . ?
N2 C16 H16 118.8 . . ?
C15 C16 H16 118.8 . . ?
C22 C17 C18 121.0(6) . . ?
C22 C17 H17 119.5 . . ?
C18 C17 H17 119.5 . . ?
C19 C18 C17 117.3(6) . . ?
C19 C18 C10 120.6(5) . . ?
C17 C18 C10 122.1(6) . . ?
C20 C19 C18 122.3(6) . . ?
C20 C19 H19 118.8 . . ?
C18 C19 H19 118.8 . . ?
C19 C20 C21 118.2(6) . . ?
C19 C20 C25 121.0(6) . . ?
C21 C20 C25 120.7(6) . . ?
C22 C21 C20 120.6(6) . . ?
C22 C21 H21 119.7 . . ?
C20 C21 H21 119.7 . . ?
C21 C22 C17 120.4(6) . . ?
C21 C22 C30 118.7(6) . . ?
C17 C22 C30 120.9(6) . . ?
C24 C23 N3 123.7(6) . . ?
C24 C23 H23 118.1 . . ?
N3 C23 H23 118.1 . . ?
C23 C24 C25 120.0(6) . . ?
C23 C24 H24 120.0 . . ?
C25 C24 H24 120.0 . . ?
C26 C25 C24 116.1(6) . . ?
C26 C25 C20 120.4(6) . . ?
C24 C25 C20 123.4(6) . . ?
C27 C26 C25 120.4(6) . . ?
C27 C26 H26 119.8 . . ?
C25 C26 H26 119.8 . . ?
N3 C27 C26 122.5(6) . . ?
N3 C27 H27 118.8 . . ?
C26 C27 H27 118.8 . . ?
N4 C28 C29 123.0(8) . . ?
N4 C28 H28 118.5 . . ?
C29 C28 H28 118.5 . . ?
C28 C29 C30 119.8(7) . . ?
C28 C29 H29 120.1 . . ?
C30 C29 H29 120.1 . . ?
C31 C30 C29 117.7(7) . . ?
C31 C30 C22 120.9(7) . . ?
C29 C30 C22 121.3(6) . . ?
C30 C31 C32 119.7(8) . . ?
C30 C31 H31 120.2 . . ?
C32 C31 H31 120.2 . . ?
N4 C32 C31 121.8(8) . . ?
N4 C32 H32 119.1 . . ?
C31 C32 H32 119.1 . . ?
N5 C33 C34 121.9(7) . . ?
N5 C33 H33 119.1 . . ?
C34 C33 H33 119.1 . . ?
C33 C34 C35 120.6(7) . . ?
C33 C34 H34 119.7 . . ?
C35 C34 H34 119.7 . . ?
C34 C35 C36 117.1(7) . . ?
C34 C35 C38 121.8(7) . . ?
C36 C35 C38 121.0(7) . . ?
C37 C36 C35 120.1(7) . . ?
C37 C36 H36 120.0 . . ?
C35 C36 H36 120.0 . . ?
N5 C37 C36 121.7(7) . . ?
N5 C37 H37 119.1 . . ?
C36 C37 H37 119.1 . . ?
C39 C38 C43 121.4(7) . . ?
C39 C38 C35 118.4(7) . . ?
C43 C38 C35 120.0(7) . . ?
C38 C39 C40 117.8(7) . . ?
C38 C39 H39 121.1 . . ?
C40 C39 H39 121.1 . . ?
C41 C40 C39 119.7(7) . . ?
C41 C40 C62 121.3(7) . . ?
C39 C40 C62 118.7(7) . . ?
C40 C41 C42 121.3(7) . . ?
C40 C41 H41 119.3 . . ?
C42 C41 H41 119.3 . . ?
C43 C42 C41 118.9(7) . . ?
C43 C42 C44 122.8(6) . . ?
C41 C42 C44 118.2(7) . . ?
C42 C43 C38 120.9(7) . . ?
C42 C43 H43 119.6 . . ?
C38 C43 H43 119.6 . . ?
C49 C44 C45 119.0(7) . . ?
C49 C44 C42 122.7(7) . . ?
C45 C44 C42 118.3(7) . . ?
C46 C45 C44 120.3(7) . . ?
C46 C45 H45 119.8 . . ?
C44 C45 H45 119.8 . . ?
C45 C46 C47 119.7(7) . . ?
C45 C46 C52 120.7(7) . . ?
C47 C46 C52 119.6(7) . . ?
C48 C47 C46 119.4(7) . . ?
C48 C47 H47 120.3 . . ?
C46 C47 H47 120.3 . . ?
C47 C48 C49 120.3(7) . . ?
C47 C48 C57 118.8(7) . . ?
C49 C48 C57 120.8(7) . . ?
C44 C49 C48 121.3(7) . . ?
C44 C49 H49 119.4 . . ?
C48 C49 H49 119.4 . . ?
N6 C50 C51 121.5(7) . . ?
N6 C50 H50 119.2 . . ?
C51 C50 H50 119.2 . . ?
C50 C51 C52 119.1(7) . . ?
C50 C51 H51 120.5 . . ?
C52 C51 H51 120.5 . . ?
C53 C52 C51 117.9(7) . . ?
C53 C52 C46 121.4(7) . . ?
C51 C52 C46 120.7(7) . . ?
C54 C53 C52 119.6(7) . . ?
C54 C53 H53 120.2 . . ?
C52 C53 H53 120.2 . . ?
N6 C54 C53 122.7(7) . . ?
N6 C54 H54 118.6 . . ?
C53 C54 H54 118.6 . . ?
N7 C55 C56 121.3(7) . . ?
N7 C55 H55 119.3 . . ?
C56 C55 H55 119.3 . . ?
C55 C56 C57 121.5(8) . . ?
C55 C56 H56 119.3 . . ?
C57 C56 H56 119.3 . . ?
C58 C57 C56 115.6(8) . . ?
C58 C57 C48 121.0(7) . . ?
C56 C57 C48 123.4(7) . . ?
C59 C58 C57 120.4(8) . . ?
C59 C58 H58 119.8 . . ?
C57 C58 H58 119.8 . . ?
N7 C59 C58 122.9(7) . . ?
N7 C59 H59 118.5 . . ?
C58 C59 H59 118.5 . . ?
N8 C60 C61 121.8(7) . . ?
N8 C60 H60 119.1 . . ?
C61 C60 H60 119.1 . . ?
C60 C61 C62 118.7(8) . . ?
C60 C61 H61 120.6 . . ?
C62 C61 H61 120.6 . . ?
C63 C62 C61 117.8(7) . . ?
C63 C62 C40 121.8(7) . . ?
C61 C62 C40 120.4(7) . . ?
C62 C63 C64 119.4(7) . . ?
C62 C63 H63 120.3 . . ?
C64 C63 H63 120.3 . . ?
N8 C64 C63 122.5(7) . . ?
N8 C64 H64 118.8 . . ?
C63 C64 H64 118.8 . . ?
N10 C65 H65A 109.5 . . ?
N10 C65 H65B 109.5 . . ?
H65A C65 H65B 109.5 . . ?
N10 C65 H65C 109.5 . . ?
H65A C65 H65C 109.5 . . ?
H65B C65 H65C 109.5 . . ?
N10 C66 H66A 109.5 . . ?
N10 C66 H66B 109.5 . . ?
H66A C66 H66B 109.5 . . ?
N10 C66 H66C 109.5 . . ?
H66A C66 H66C 109.5 . . ?
H66B C66 H66C 109.5 . . ?
C68 C67 N10 116.1(9) . . ?
C68 C67 H67A 108.3 . . ?
N10 C67 H67A 108.3 . . ?
C68 C67 H67B 108.3 . . ?
N10 C67 H67B 108.3 . . ?
H67A C67 H67B 107.4 . . ?
C67 C68 N9 111.9(9) . . ?
C67 C68 H68A 109.2 . . ?
N9 C68 H68A 109.2 . . ?
C67 C68 H68B 109.2 . . ?
N9 C68 H68B 109.2 . . ?
H68A C68 H68B 107.9 . . ?
N9 C69 H69A 109.5 . . ?
N9 C69 H69B 109.5 . . ?
H69A C69 H69B 109.5 . . ?
N9 C69 H69C 109.5 . . ?
H69A C69 H69C 109.5 . . ?
H69B C69 H69C 109.5 . . ?
N9 C70 H70A 109.5 . . ?
N9 C70 H70B 109.5 . . ?
H70A C70 H70B 109.5 . . ?
N9 C70 H70C 109.5 . . ?
H70A C70 H70C 109.5 . . ?
H70B C70 H70C 109.5 . . ?
N11 C71 H71A 109.5 . . ?
N11 C71 H71B 109.5 . . ?
H71A C71 H71B 109.5 . . ?
N11 C71 H71C 109.5 . . ?
H71A C71 H71C 109.5 . . ?
H71B C71 H71C 109.5 . . ?
N11 C72 H72A 109.5 . . ?
N11 C72 H72B 109.5 . . ?
H72A C72 H72B 109.5 . . ?
N11 C72 H72C 109.5 . . ?
H72A C72 H72C 109.5 . . ?
H72B C72 H72C 109.5 . . ?
N11 C73 C74 109.1(13) . . ?
N11 C73 H73A 109.9 . . ?
C74 C73 H73A 109.9 . . ?
N11 C73 H73B 109.9 . . ?
C74 C73 H73B 109.9 . . ?
H73A C73 H73B 108.3 . . ?
N12 C74 C73 107.7(11) . . ?
N12 C74 H74A 110.2 . . ?
C73 C74 H74A 110.2 . . ?
N12 C74 H74B 110.2 . . ?
C73 C74 H74B 110.2 . . ?
H74A C74 H74B 108.5 . . ?
N12 C75 H75A 109.5 . . ?
N12 C75 H75B 109.5 . . ?
H75A C75 H75B 109.5 . . ?
N12 C75 H75C 109.5 . . ?
H75A C75 H75C 109.5 . . ?
H75B C75 H75C 109.5 . . ?
N12 C76 H76A 109.5 . . ?
N12 C76 H76B 109.5 . . ?
H76A C76 H76B 109.5 . . ?
N12 C76 H76C 109.5 . . ?
H76A C76 H76C 109.5 . . ?
H76B C76 H76C 109.5 . . ?
N11 C71' H71D 109.5 . . ?
N11 C71' H71E 109.5 . . ?
H71D C71' H71E 109.5 . . ?
N11 C71' H71F 109.5 . . ?
H71D C71' H71F 109.5 . . ?
H71E C71' H71F 109.5 . . ?
N11 C72' H72D 109.5 . . ?
N11 C72' H72E 109.5 . . ?
H72D C72' H72E 109.5 . . ?
N11 C72' H72F 109.5 . . ?
H72D C72' H72F 109.5 . . ?
H72E C72' H72F 109.5 . . ?
N11 C73' C74' 110(2) . . ?
N11 C73' H73C 109.8 . . ?
C74' C73' H73C 109.8 . . ?
N11 C73' H73D 109.8 . . ?
C74' C73' H73D 109.8 . . ?
H73C C73' H73D 108.2 . . ?
N12 C74' C73' 112(3) . . ?
N12 C74' H74C 109.1 . . ?
C73' C74' H74C 109.1 . . ?
N12 C74' H74D 109.1 . . ?
C73' C74' H74D 109.1 . . ?
H74C C74' H74D 107.9 . . ?
N12 C75' H75D 109.5 . . ?
N12 C75' H75E 109.5 . . ?
H75D C75' H75E 109.5 . . ?
N12 C75' H75F 109.5 . . ?
H75D C75' H75F 109.5 . . ?
H75E C75' H75F 109.5 . . ?
N12 C76' H76D 109.5 . . ?
N12 C76' H76E 109.5 . . ?
H76D C76' H76E 109.5 . . ?
N12 C76' H76F 109.5 . . ?
H76D C76' H76F 109.5 . . ?
H76E C76' H76F 109.5 . . ?
N13 C77 H77A 109.5 . . ?
N13 C77 H77B 109.5 . . ?
H77A C77 H77B 109.5 . . ?
N13 C77 H77C 109.5 . . ?
H77A C77 H77C 109.5 . . ?
H77B C77 H77C 109.5 . . ?
N13 C78 H78A 109.5 . . ?
N13 C78 H78B 109.5 . . ?
H78A C78 H78B 109.5 . . ?
N13 C78 H78C 109.5 . . ?
H78A C78 H78C 109.5 . . ?
H78B C78 H78C 109.5 . . ?
C80 C79 N13 113.0(8) . . ?
C80 C79 H79A 109.0 . . ?
N13 C79 H79A 109.0 . . ?
C80 C79 H79B 109.0 . . ?
N13 C79 H79B 109.0 . . ?
H79A C79 H79B 107.8 . . ?
C79 C80 N14 112.0(8) . . ?
C79 C80 H80A 109.2 . . ?
N14 C80 H80A 109.2 . . ?
C79 C80 H80B 109.2 . . ?
N14 C80 H80B 109.2 . . ?
H80A C80 H80B 107.9 . . ?
N14 C81 H81A 109.5 . . ?
N14 C81 H81B 109.5 . . ?
H81A C81 H81B 109.5 . . ?
N14 C81 H81C 109.5 . . ?
H81A C81 H81C 109.5 . . ?
H81B C81 H81C 109.5 . . ?
N14 C82 H82A 109.5 . . ?
N14 C82 H82B 109.5 . . ?
H82A C82 H82B 109.5 . . ?
N14 C82 H82C 109.5 . . ?
H82A C82 H82C 109.5 . . ?
H82B C82 H82C 109.5 . . ?
N15 C83 H83A 109.5 . . ?
N15 C83 H83B 109.5 . . ?
H83A C83 H83B 109.5 . . ?
N15 C83 H83C 109.5 . . ?
H83A C83 H83C 109.5 . . ?
H83B C83 H83C 109.5 . . ?
N15 C84 H84A 109.5 . . ?
N15 C84 H84B 109.5 . . ?
H84A C84 H84B 109.5 . . ?
N15 C84 H84C 109.5 . . ?
H84A C84 H84C 109.5 . . ?
H84B C84 H84C 109.5 . . ?
N15 C85 C86 109.7(7) . . ?
N15 C85 H85A 109.7 . . ?
C86 C85 H85A 109.7 . . ?
N15 C85 H85B 109.7 . . ?
C86 C85 H85B 109.7 . . ?
H85A C85 H85B 108.2 . . ?
N16 C86 C85 109.3(6) . . ?
N16 C86 H86A 109.8 . . ?
C85 C86 H86A 109.8 . . ?
N16 C86 H86B 109.8 . . ?
C85 C86 H86B 109.8 . . ?
H86A C86 H86B 108.3 . . ?
N16 C87 H87A 109.5 . . ?
N16 C87 H87B 109.5 . . ?
H87A C87 H87B 109.5 . . ?
N16 C87 H87C 109.5 . . ?
H87A C87 H87C 109.5 . . ?
H87B C87 H87C 109.5 . . ?
N16 C88 H88A 109.5 . . ?
N16 C88 H88B 109.5 . . ?
H88A C88 H88B 109.5 . . ?
N16 C88 H88C 109.5 . . ?
H88A C88 H88C 109.5 . . ?
H88B C88 H88C 109.5 . . ?
C94 C89 C90 121.1(8) . . ?
C94 C89 O1 115.8(7) . . ?
C90 C89 O1 123.0(8) . . ?
C89 C90 C91 118.1(8) . . ?
C89 C90 H90 120.9 . . ?
C91 C90 H90 120.9 . . ?
C92 C91 C90 122.5(8) . . ?
C92 C91 H91 118.7 . . ?
C90 C91 H91 118.7 . . ?
C91 C92 C93 118.5(8) . . ?
C91 C92 H92 120.8 . . ?
C93 C92 H92 120.8 . . ?
C94 C93 C92 120.3(8) . . ?
C94 C93 H93 119.9 . . ?
C92 C93 H93 119.9 . . ?
O2 C94 C89 115.8(7) . . ?
O2 C94 C93 124.9(7) . . ?
C89 C94 C93 119.3(7) . . ?
O2 C94 Cs2 50.0(4) . . ?
C89 C94 Cs2 82.0(5) . . ?
C93 C94 Cs2 138.5(6) . . ?
O6 C95 C96 124.5(5) . . ?
O6 C95 C100 115.4(5) . . ?
C96 C95 C100 120.0 . . ?
C97 C96 C95 120.0 . . ?
C97 C96 H96 120.0 . . ?
C95 C96 H96 120.0 . . ?
C96 C97 C98 120.0 . . ?
C96 C97 H97 120.0 . . ?
C98 C97 H97 120.0 . . ?
C99 C98 C97 120.0 . . ?
C99 C98 H98 120.0 . . ?
C97 C98 H98 120.0 . . ?
C98 C99 C100 120.0 . . ?
C98 C99 H99 120.0 . . ?
C100 C99 H99 120.0 . . ?
O5 C100 C99 123.7(6) . . ?
O5 C100 C95 116.2(6) . . ?
C99 C100 C95 120.0 . . ?
O1 C101 C102 109.2(7) . . ?
O1 C101 H10A 109.8 . . ?
C102 C101 H10A 109.8 . . ?
O1 C101 H10B 109.8 . . ?
C102 C101 H10B 109.8 . . ?
H10A C101 H10B 108.3 . . ?
O7 C102 C101 109.8(7) . . ?
O7 C102 Cs1 59.8(4) . . ?
C101 C102 Cs1 98.0(6) . . ?
O7 C102 Cs2 51.8(4) . . ?
C101 C102 Cs2 86.9(5) . . ?
Cs1 C102 Cs2 17.4(2) . . ?
O7 C102 H10C 109.7 . . ?
C101 C102 H10C 109.7 . . ?
Cs1 C102 H10C 59.0 . . ?
Cs2 C102 H10C 75.4 . . ?
O7 C102 H10D 109.7 . . ?
C101 C102 H10D 109.7 . . ?
Cs1 C102 H10D 152.2 . . ?
Cs2 C102 H10D 159.6 . . ?
H10C C102 H10D 108.2 . . ?
O7 C103 C104 109.8(8) . . ?
O7 C103 Cs1 58.8(4) . . ?
C104 C103 Cs1 97.9(5) . . ?
O7 C103 H10E 109.7 . . ?
C104 C103 H10E 109.7 . . ?
Cs1 C103 H10E 152.3 . . ?
O7 C103 H10F 109.7 . . ?
C104 C103 H10F 109.7 . . ?
Cs1 C103 H10F 60.1 . . ?
H10E C103 H10F 108.2 . . ?
O6 C104 C103 109.9(7) . . ?
O6 C104 H10G 109.7 . . ?
C103 C104 H10G 109.7 . . ?
O6 C104 H10H 109.7 . . ?
C103 C104 H10H 109.7 . . ?
H10G C104 H10H 108.2 . . ?
O2 C105 C106 113.4(8) . . ?
O2 C105 Cs1 71.3(4) . 2_665 ?
C106 C105 Cs1 97.3(5) . 2_665 ?
O2 C105 H10I 108.9 . . ?
C106 C105 H10I 108.9 . . ?
Cs1 C105 H10I 48.6 2_665 . ?
O2 C105 H10J 108.9 . . ?
C106 C105 H10J 108.9 . . ?
Cs1 C105 H10J 150.3 2_665 . ?
H10I C105 H10J 107.7 . . ?
O3 C106 C105 109.6(8) . . ?
O3 C106 H10K 109.8 . . ?
C105 C106 H10K 109.8 . . ?
O3 C106 H10L 109.8 . . ?
C105 C106 H10L 109.8 . . ?
H10K C106 H10L 108.2 . . ?
C108 O4 C109 91.3(16) . . ?
C108 O4 Cs2 93.5(15) . . ?
C109 O4 Cs2 117.7(10) . . ?
C108 O4 Cs3 111.9(16) . . ?
C109 O4 Cs3 122.8(11) . . ?
Cs2 O4 Cs3 20.2(3) . . ?
C108 O4 Cs1 112.6(15) . . ?
C109 O4 Cs1 121.6(11) . . ?
Cs2 O4 Cs1 20.4(3) . . ?
Cs3 O4 Cs1 1.2(3) . . ?
C108 O4 Cs1 126.9(14) . 2_665 ?
C109 O4 Cs1 136.7(11) . 2_665 ?
Cs2 O4 Cs1 49.7(4) . 2_665 ?
Cs3 O4 Cs1 31.1(3) . 2_665 ?
Cs1 O4 Cs1 31.6(3) . 2_665 ?
C108 O4 Cs3 126.9(14) . 2_665 ?
C109 O4 Cs3 135.1(11) . 2_665 ?
Cs2 O4 Cs3 47.4(5) . 2_665 ?
Cs3 O4 Cs3 28.5(6) . 2_665 ?
Cs1 O4 Cs3 28.9(3) . 2_665 ?
Cs1 O4 Cs3 2.8(3) 2_665 2_665 ?
O3 C107 C108 122.8(18) . . ?
O3 C107 Cs2 83.3(12) . . ?
C108 C107 Cs2 88.2(15) . . ?
O3 C107 Cs3 71.5(11) . . ?
C108 C107 Cs3 85.9(14) . . ?
Cs2 C107 Cs3 16.2(3) . . ?
O3 C107 Cs1 71.4(11) . . ?
C108 C107 Cs1 87.7(14) . . ?
Cs2 C107 Cs1 14.8(3) . . ?
Cs3 C107 Cs1 2.2(3) . . ?
O3 C107 H10M 106.6 . . ?
C108 C107 H10M 106.6 . . ?
Cs2 C107 H10M 152.0 . . ?
Cs3 C107 H10M 165.2 . . ?
Cs1 C107 H10M 163.0 . . ?
O3 C107 H10N 106.6 . . ?
C108 C107 H10N 106.6 . . ?
Cs2 C107 H10N 45.6 . . ?
Cs3 C107 H10N 61.3 . . ?
Cs1 C107 H10N 59.5 . . ?
H10M C107 H10N 106.6 . . ?
O4 C108 C107 109.6(19) . . ?
O4 C108 Cs2 62.3(13) . . ?
C107 C108 Cs2 66.6(14) . . ?
O4 C108 Cs3 48.1(13) . . ?
C107 C108 Cs3 71.7(14) . . ?
Cs2 C108 Cs3 15.9(3) . . ?
O4 C108 H10O 109.8 . . ?
C107 C108 H10O 109.8 . . ?
Cs2 C108 H10O 84.3 . . ?
Cs3 C108 H10O 96.4 . . ?
O4 C108 H10P 109.8 . . ?
C107 C108 H10P 109.8 . . ?
Cs2 C108 H10P 167.3 . . ?
Cs3 C108 H10P 152.4 . . ?
H10O C108 H10P 108.2 . . ?
C110 C109 O4 96.8(13) . . ?
C110 C109 H10Q 112.4 . . ?
O4 C109 H10Q 112.4 . . ?
C110 C109 H10R 112.4 . . ?
O4 C109 H10R 112.4 . . ?
H10Q C109 H10R 110.0 . . ?
O5 C110 C109 104.1(12) . . ?
O5 C110 Cs3 58.6(7) . . ?
C109 C110 Cs3 92.0(9) . . ?
O5 C110 Cs2 50.1(6) . . ?
C109 C110 Cs2 82.5(8) . . ?
Cs3 C110 Cs2 15.7(2) . . ?
O5 C110 H11A 110.9 . . ?
C109 C110 H11A 110.9 . . ?
Cs3 C110 H11A 156.9 . . ?
Cs2 C110 H11A 160.2 . . ?
O5 C110 H11B 110.9 . . ?
C109 C110 H11B 110.9 . . ?
Cs3 C110 H11B 62.6 . . ?
Cs2 C110 H11B 77.8 . . ?
H11A C110 H11B 108.9 . . ?
C208 O4' C209 124(3) . . ?
C208 O4' Cs2 121(2) . . ?
C209 O4' Cs2 109.9(18) . . ?
C208 O4' Cs3 126(2) . . ?
C209 O4' Cs3 95.3(17) . . ?
Cs2 O4' Cs3 20.0(3) . . ?
C208 O4' Cs1 127(2) . . ?
C209 O4' Cs1 94.8(17) . . ?
Cs2 O4' Cs1 19.5(4) . . ?
Cs3 O4' Cs1 1.5(3) . . ?
Cs2 O4' Cs1 46.6(6) . 2_665 ?
Cs3 O4' Cs1 28.3(4) . 2_665 ?
Cs1 O4' Cs1 29.5(3) . 2_665 ?
O3 C207 C208 111(2) . . ?
O3 C207 Cs2 54.3(13) . . ?
C208 C207 Cs2 78.0(17) . . ?
O3 C207 H20A 109.4 . . ?
C208 C207 H20A 109.4 . . ?
Cs2 C207 H20A 163.6 . . ?
O3 C207 H20B 109.4 . . ?
C208 C207 H20B 109.4 . . ?
Cs2 C207 H20B 82.1 . . ?
H20A C207 H20B 108.0 . . ?
O4' C208 C207 121(3) . . ?
O4' C208 Cs2 41.0(15) . . ?
C207 C208 Cs2 79.6(18) . . ?
O4' C208 H20C 107.2 . . ?
C207 C208 H20C 107.2 . . ?
Cs2 C208 H20C 122.8 . . ?
O4' C208 H20D 107.2 . . ?
C207 C208 H20D 107.2 . . ?
Cs2 C208 H20D 125.6 . . ?
H20C C208 H20D 106.8 . . ?
C210 C209 O4' 92(2) . . ?
C210 C209 Cs3 98.6(13) . . ?
O4' C209 Cs3 58.6(15) . . ?
C210 C209 Cs2 87.6(13) . . ?
O4' C209 Cs2 46.6(14) . . ?
Cs3 C209 Cs2 16.3(3) . . ?
C210 C209 Cs1 97.5(13) . . ?
O4' C209 Cs1 60.9(15) . . ?
Cs3 C209 Cs1 2.6(4) . . ?
Cs2 C209 Cs1 17.5(3) . . ?
C210 C209 H20E 113.3 . . ?
O4' C209 H20E 113.3 . . ?
Cs3 C209 H20E 147.8 . . ?
Cs2 C209 H20E 153.3 . . ?
Cs1 C209 H20E 149.2 . . ?
C210 C209 H20F 113.3 . . ?
O4' C209 H20F 113.3 . . ?
Cs3 C209 H20F 57.3 . . ?
Cs2 C209 H20F 72.8 . . ?
Cs1 C209 H20F 55.5 . . ?
H20E C209 H20F 110.6 . . ?
O5 C210 C209 98.3(15) . . ?
O5 C210 H21A 112.1 . . ?
C209 C210 H21A 112.1 . . ?
O5 C210 H21B 112.1 . . ?
C209 C210 H21B 112.1 . . ?
H21A C210 H21B 109.7 . . ?
C5 N1 C1 117.9(6) . . ?
C5 N1 Pd1 120.8(4) . . ?
C1 N1 Pd1 120.5(4) . . ?
C12 N2 C16 117.7(6) . . ?
C12 N2 Pd3 116.9(4) . . ?
C16 N2 Pd3 124.9(5) . . ?
C27 N3 C23 117.2(6) . . ?
C27 N3 Pd4 118.6(4) . . ?
C23 N3 Pd4 122.7(4) . . ?
C28 N4 C32 118.0(6) . . ?
C28 N4 Pd2 122.3(6) . . ?
C32 N4 Pd2 119.5(5) . . ?
C33 N5 C37 118.6(6) . . ?
C33 N5 Pd1 121.0(5) . . ?
C37 N5 Pd1 119.9(5) . . ?
C50 N6 C54 119.1(6) . . ?
C50 N6 Pd2 120.9(5) . . ?
C54 N6 Pd2 119.6(5) . . ?
C59 N7 C55 118.3(7) . . ?
C59 N7 Pd3 119.7(5) . 2_665 ?
C55 N7 Pd3 121.7(5) . 2_665 ?
C64 N8 C60 119.5(7) . . ?
C64 N8 Pd4 121.3(5) . 2_665 ?
C60 N8 Pd4 119.1(5) . 2_665 ?
C69 N9 C70 109.4(7) . . ?
C69 N9 C68 113.5(8) . . ?
C70 N9 C68 104.3(8) . . ?
C69 N9 Pd1 111.1(5) . . ?
C70 N9 Pd1 111.5(5) . . ?
C68 N9 Pd1 106.9(5) . . ?
C65 N10 C66 108.7(8) . . ?
C65 N10 C67 112.2(9) . . ?
C66 N10 C67 105.5(8) . . ?
C65 N10 Pd1 111.6(5) . . ?
C66 N10 Pd1 114.1(6) . . ?
C67 N10 Pd1 104.6(5) . . ?
C72 N11 C73 112.1(14) . . ?
C71' N11 C73' 132(3) . . ?
C72 N11 C71 110.4(12) . . ?
C73 N11 C71 101.7(13) . . ?
C71' N11 C72' 94(2) . . ?
C73' N11 C72' 93(3) . . ?
C71' N11 Pd2 115.8(16) . . ?
C72 N11 Pd2 113.8(11) . . ?
C73 N11 Pd2 107.2(8) . . ?
C73' N11 Pd2 110.3(16) . . ?
C71 N11 Pd2 110.9(8) . . ?
C72' N11 Pd2 99.1(17) . . ?
C75' N12 C74' 113.1(12) . . ?
C76 N12 C74 112.5(8) . . ?
C76 N12 C75 112.2(12) . . ?
C74 N12 C75 105.7(7) . . ?
C75' N12 C76' 108(2) . . ?
C74' N12 C76' 104.8(11) . . ?
C75' N12 Pd2 116.9(17) . . ?
C76 N12 Pd2 109.6(8) . . ?
C74' N12 Pd2 105.3(12) . . ?
C74 N12 Pd2 104.1(6) . . ?
C75 N12 Pd2 112.3(8) . . ?
C76' N12 Pd2 107.7(13) . . ?
C77 N13 C79 110.4(9) . . ?
C77 N13 C78 107.4(8) . . ?
C79 N13 C78 108.0(8) . . ?
C77 N13 Pd3 111.5(5) . . ?
C79 N13 Pd3 106.3(5) . . ?
C78 N13 Pd3 113.2(5) . . ?
C80 N14 C81 110.9(7) . . ?
C80 N14 C82 107.3(7) . . ?
C81 N14 C82 108.9(6) . . ?
C80 N14 Pd3 106.9(5) . . ?
C81 N14 Pd3 109.8(5) . . ?
C82 N14 Pd3 112.9(5) . . ?
C84 N15 C83 108.8(7) . . ?
C84 N15 C85 110.6(8) . . ?
C83 N15 C85 106.3(7) . . ?
C84 N15 Pd4 110.7(5) . . ?
C83 N15 Pd4 115.1(5) . . ?
C85 N15 Pd4 105.3(5) . . ?
C88 N16 C86 109.4(6) . . ?
C88 N16 C87 108.8(6) . . ?
C86 N16 C87 109.8(6) . . ?
C88 N16 Pd4 114.8(4) . . ?
C86 N16 Pd4 105.1(5) . . ?
C87 N16 Pd4 108.8(4) . . ?
C89 O1 C101 119.0(7) . . ?
C89 O1 Cs2 109.7(5) . . ?
C101 O1 Cs2 115.5(5) . . ?
C89 O1 Cs1 123.9(5) . . ?
C101 O1 Cs1 111.7(5) . . ?
Cs2 O1 Cs1 19.9(3) . . ?
C89 O1 Cs3 119.7(6) . . ?
C101 O1 Cs3 115.2(6) . . ?
Cs2 O1 Cs3 17.0(3) . . ?
Cs1 O1 Cs3 4.2(5) . . ?
C94 O2 C105 118.5(7) . . ?
C94 O2 Cs2 110.9(5) . . ?
C105 O2 Cs2 115.2(5) . . ?
C94 O2 Cs3 126.6(5) . . ?
C105 O2 Cs3 108.0(6) . . ?
Cs2 O2 Cs3 18.3(3) . . ?
C94 O2 Cs1 124.6(5) . . ?
C105 O2 Cs1 111.9(5) . . ?
Cs2 O2 Cs1 20.0(3) . . ?
Cs3 O2 Cs1 5.1(5) . . ?
C94 O2 Cs1 154.1(5) . 2_665 ?
C105 O2 Cs1 86.6(4) . 2_665 ?
Cs2 O2 Cs1 47.1(2) . 2_665 ?
Cs3 O2 Cs1 29.5(2) . 2_665 ?
Cs1 O2 Cs1 30.3(2) . 2_665 ?
C94 O2 Cs3 151.1(6) . 2_665 ?
C105 O2 Cs3 90.1(6) . 2_665 ?
Cs2 O2 Cs3 47.5(4) . 2_665 ?
Cs3 O2 Cs3 29.3(5) . 2_665 ?
Cs1 O2 Cs3 29.37(16) . 2_665 ?
Cs1 O2 Cs3 4.7(4) 2_665 2_665 ?
C207 O3 C106 111.4(14) . . ?
C107 O3 C106 119.8(12) . . ?
C207 O3 Cs2 106.0(16) . . ?
C107 O3 Cs2 72.1(12) . . ?
C106 O3 Cs2 118.1(6) . . ?
C207 O3 Cs3 116.9(15) . . ?
C107 O3 Cs3 86.4(12) . . ?
C106 O3 Cs3 121.1(7) . . ?
Cs2 O3 Cs3 18.1(2) . . ?
C107 O3 Cs1 112.8(11) . 2_665 ?
C106 O3 Cs1 114.3(6) . 2_665 ?
Cs2 O3 Cs1 48.1(3) . 2_665 ?
Cs3 O3 Cs1 30.2(2) . 2_665 ?
C207 O3 Cs1 119.2(15) . . ?
C107 O3 Cs1 88.0(12) . . ?
C106 O3 Cs1 118.3(6) . . ?
Cs2 O3 Cs1 18.2(3) . . ?
Cs3 O3 Cs1 2.8(3) . . ?
Cs1 O3 Cs1 30.0(2) 2_665 . ?
C107 O3 Cs3 112.8(12) . 2_665 ?
C106 O3 Cs3 112.3(7) . 2_665 ?
Cs2 O3 Cs3 46.4(4) . 2_665 ?
Cs3 O3 Cs3 28.7(5) . 2_665 ?
Cs1 O3 Cs3 3.2(3) 2_665 2_665 ?
Cs1 O3 Cs3 28.2(2) . 2_665 ?
C100 O5 C110 129.7(9) . . ?
C100 O5 C210 100.4(10) . . ?
C100 O5 Cs2 115.7(5) . . ?
C110 O5 Cs2 109.4(7) . . ?
C210 O5 Cs2 114.3(10) . . ?
C100 O5 Cs3 130.2(6) . . ?
C110 O5 Cs3 99.1(8) . . ?
C210 O5 Cs3 116.2(10) . . ?
Cs2 O5 Cs3 18.9(3) . . ?
C100 O5 Cs1 127.4(4) . . ?
C110 O5 Cs1 102.5(7) . . ?
C210 O5 Cs1 120.8(9) . . ?
Cs2 O5 Cs1 20.1(3) . . ?
Cs3 O5 Cs1 4.7(5) . . ?
C95 O6 C104 118.1(6) . . ?
C95 O6 Cs2 113.7(4) . . ?
C104 O6 Cs2 116.1(5) . . ?
C95 O6 Cs1 126.9(4) . . ?
C104 O6 Cs1 111.9(5) . . ?
Cs2 O6 Cs1 19.7(3) . . ?
C95 O6 Cs3 122.1(6) . . ?
C104 O6 Cs3 116.5(6) . . ?
Cs2 O6 Cs3 17.4(3) . . ?
Cs1 O6 Cs3 4.8(5) . . ?
C103 O7 C102 112.5(7) . . ?
C103 O7 Cs2 110.8(5) . . ?
C102 O7 Cs2 108.0(5) . . ?
C103 O7 Cs1 99.5(5) . . ?
C102 O7 Cs1 97.9(5) . . ?
Cs2 O7 Cs1 20.8(3) . . ?
C103 O7 Cs3 100.5(5) . . ?
C102 O7 Cs3 100.3(6) . . ?
Cs2 O7 Cs3 17.7(4) . . ?
Cs1 O7 Cs3 3.3(4) . . ?
O8 N17 O10 117.8(10) . . ?
O8 N17 O9 120.2(10) . . ?
O10 N17 O9 121.9(9) . . ?
O11' N18 O13' 124.3(12) . . ?
O11 N18 O13 121.8(15) . . ?
O11' N18 O12' 120.8(12) . . ?
O13' N18 O12' 110.1(13) . . ?
O11 N18 O12 113.8(16) . . ?
O13 N18 O12 108.8(15) . . ?
O14 N19 O15 124.0(18) . . ?
O14 N19 O16 115.2(17) . . ?
O15 N19 O16 120.8(18) . . ?
O14' N19' O15' 119(3) . . ?
O14' N19' O16' 117(3) . . ?
O15' N19' O16' 118(3) . . ?
O18 N20 O19 118.6(13) . . ?
O18 N20 O17 119.0(13) . . ?
O19 N20 O17 122.0(12) . . ?
O21 N21 O22 119.5(19) . . ?
O21 N21 O20 123.1(19) . . ?
O22 N21 O20 116.2(18) . . ?
O20' N21' O21' 122(2) . . ?
O20' N21' O22' 121(2) . . ?
O21' N21' O22' 116.6(19) . . ?

loop_
_geom_bond_atom_site_label_1
_geom_bond_atom_site_label_2
_geom_bond_distance
_geom_bond_site_symmetry_2
_geom_bond_publ_flag
Cs1 Cs2 1.164(15) . ?
Cs1 Cs3 1.806(11) 2_665 ?
Cs1 Cs1 1.860(13) 2_665 ?
Cs1 Cs2 2.766(14) 2_665 ?
Cs1 O7 3.228(7) . ?
Cs1 O4 3.32(2) . ?
Cs1 O4' 3.38(3) . ?
Cs1 O5 3.389(10) . ?
Cs1 O2 3.405(9) . ?
Cs1 O1 3.422(9) . ?
Cs1 O6 3.450(8) . ?
Cs1 O4 3.49(2) 2_665 ?
Cs2 Cs3 1.059(16) . ?
Cs2 Cs3 2.79(3) 2_665 ?
Cs2 O4' 2.92(3) . ?
Cs2 O4 3.00(2) . ?
Cs2 C107 3.11(3) . ?
Cs2 O5 3.177(8) . ?
Cs2 O2 3.197(8) . ?
Cs2 O7 3.210(8) . ?
Cs2 O3 3.243(10) . ?
Cs2 O1 3.255(8) . ?
Cs3 Cs3 1.80(3) 2_665 ?
Cs3 O4 3.02(4) . ?
Cs3 O4' 3.09(4) . ?
Cs3 O5 3.257(15) . ?
Cs3 O2 3.380(12) . ?
Cs3 O3 3.41(3) . ?
Cs3 O7 3.46(3) . ?
Cs3 O6 3.530(16) . ?
Cs3 O1 3.581(18) . ?
Pd1 N1 2.037(5) . ?
Pd1 N5 2.040(6) . ?
Pd1 N10 2.049(6) . ?
Pd1 N9 2.065(6) . ?
Pd2 N6 2.022(6) . ?
Pd2 N4 2.031(6) . ?
Pd2 N11 2.051(7) . ?
Pd2 N12 2.068(6) . ?
Pd3 N7 2.006(6) 2_665 ?
Pd3 N14 2.053(6) . ?
Pd3 N2 2.060(5) . ?
Pd3 N13 2.061(6) . ?
Pd4 N3 2.026(5) . ?
Pd4 N16 2.043(6) . ?
Pd4 N15 2.043(6) . ?
Pd4 N8 2.045(6) 2_665 ?
C1 C2 1.345(9) . ?
C1 N1 1.347(8) . ?
C1 H1 0.9500 . ?
C2 C3 1.414(9) . ?
C2 H2 0.9500 . ?
C3 C4 1.401(9) . ?
C3 C6 1.478(9) . ?
C4 C5 1.379(9) . ?
C4 H4 0.9500 . ?
C5 N1 1.345(8) . ?
C5 H5 0.9500 . ?
C6 C7 1.373(9) . ?
C6 C11 1.395(9) . ?
C7 C8 1.372(9) . ?
C7 H7 0.9500 . ?
C8 C9 1.407(9) . ?
C8 C14 1.495(9) . ?
C9 C10 1.375(9) . ?
C9 H9 0.9500 . ?
C10 C11 1.389(9) . ?
C10 C18 1.493(8) . ?
C11 H11 0.9500 . ?
C12 N2 1.344(9) . ?
C12 C13 1.351(10) . ?
C12 H12 0.9500 . ?
C13 C14 1.400(9) . ?
C13 H13 0.9500 . ?
C14 C15 1.379(9) . ?
C15 C16 1.361(9) . ?
C15 H15 0.9500 . ?
C16 N2 1.348(9) . ?
C16 H16 0.9500 . ?
C17 C22 1.388(9) . ?
C17 C18 1.404(9) . ?
C17 H17 0.9500 . ?
C18 C19 1.398(9) . ?
C19 C20 1.395(9) . ?
C19 H19 0.9500 . ?
C20 C21 1.399(9) . ?
C20 C25 1.474(9) . ?
C21 C22 1.373(9) . ?
C21 H21 0.9500 . ?
C22 C30 1.496(9) . ?
C23 C24 1.348(9) . ?
C23 N3 1.351(8) . ?
C23 H23 0.9500 . ?
C24 C25 1.408(9) . ?
C24 H24 0.9500 . ?
C25 C26 1.400(9) . ?
C26 C27 1.371(9) . ?
C26 H26 0.9500 . ?
C27 N3 1.345(9) . ?
C27 H27 0.9500 . ?
C28 N4 1.339(10) . ?
C28 C29 1.371(10) . ?
C28 H28 0.9500 . ?
C29 C30 1.396(10) . ?
C29 H29 0.9500 . ?
C30 C31 1.377(10) . ?
C31 C32 1.401(11) . ?
C31 H31 0.9500 . ?
C32 N4 1.348(11) . ?
C32 H32 0.9500 . ?
C33 N5 1.344(9) . ?
C33 C34 1.377(11) . ?
C33 H33 0.9500 . ?
C34 C35 1.387(10) . ?
C34 H34 0.9500 . ?
C35 C36 1.400(11) . ?
C35 C38 1.515(10) . ?
C36 C37 1.376(11) . ?
C36 H36 0.9500 . ?
C37 N5 1.360(9) . ?
C37 H37 0.9500 . ?
C38 C39 1.383(10) . ?
C38 C43 1.390(10) . ?
C39 C40 1.432(10) . ?
C39 H39 0.9500 . ?
C40 C41 1.381(11) . ?
C40 C62 1.466(10) . ?
C41 C42 1.393(10) . ?
C41 H41 0.9500 . ?
C42 C43 1.373(10) . ?
C42 C44 1.514(10) . ?
C43 H43 0.9500 . ?
C44 C49 1.377(10) . ?
C44 C45 1.404(10) . ?
C45 C46 1.397(10) . ?
C45 H45 0.9500 . ?
C46 C47 1.410(11) . ?
C46 C52 1.473(10) . ?
C47 C48 1.382(11) . ?
C47 H47 0.9500 . ?
C48 C49 1.391(11) . ?
C48 C57 1.469(11) . ?
C49 H49 0.9500 . ?
C50 N6 1.345(9) . ?
C50 C51 1.386(10) . ?
C50 H50 0.9500 . ?
C51 C52 1.402(10) . ?
C51 H51 0.9500 . ?
C52 C53 1.400(11) . ?
C53 C54 1.352(11) . ?
C53 H53 0.9500 . ?
C54 N6 1.347(10) . ?
C54 H54 0.9500 . ?
C55 N7 1.353(10) . ?
C55 C56 1.377(11) . ?
C55 H55 0.9500 . ?
C56 C57 1.406(11) . ?
C56 H56 0.9500 . ?
C57 C58 1.390(11) . ?
C58 C59 1.388(11) . ?
C58 H58 0.9500 . ?
C59 N7 1.331(10) . ?
C59 H59 0.9500 . ?
C60 N8 1.369(10) . ?
C60 C61 1.371(11) . ?
C60 H60 0.9500 . ?
C61 C62 1.449(10) . ?
C61 H61 0.9500 . ?
C62 C63 1.383(11) . ?
C63 C64 1.397(11) . ?
C63 H63 0.9500 . ?
C64 N8 1.331(9) . ?
C64 H64 0.9500 . ?
C65 N10 1.425(12) . ?
C65 H65A 0.9800 . ?
C65 H65B 0.9800 . ?
C65 H65C 0.9800 . ?
C66 N10 1.478(11) . ?
C66 H66A 0.9800 . ?
C66 H66B 0.9800 . ?
C66 H66C 0.9800 . ?
C67 C68 1.405(12) . ?
C67 N10 1.508(13) . ?
C67 H67A 0.9900 . ?
C67 H67B 0.9900 . ?
C68 N9 1.480(10) . ?
C68 H68A 0.9900 . ?
C68 H68B 0.9900 . ?
C69 N9 1.465(10) . ?
C69 H69A 0.9800 . ?
C69 H69B 0.9800 . ?
C69 H69C 0.9800 . ?
C70 N9 1.466(12) . ?
C70 H70A 0.9800 . ?
C70 H70B 0.9800 . ?
C70 H70C 0.9800 . ?
C71 N11 1.525(15) . ?
C71 H71A 0.9800 . ?
C71 H71B 0.9800 . ?
C71 H71C 0.9800 . ?
C72 N11 1.474(15) . ?
C72 H72A 0.9800 . ?
C72 H72B 0.9800 . ?
C72 H72C 0.9800 . ?
C73 N11 1.485(10) . ?
C73 C74 1.508(17) . ?
C73 H73A 0.9900 . ?
C73 H73B 0.9900 . ?
C74 N12 1.507(10) . ?
C74 H74A 0.9900 . ?
C74 H74B 0.9900 . ?
C75 N12 1.518(12) . ?
C75 H75A 0.9800 . ?
C75 H75B 0.9800 . ?
C75 H75C 0.9800 . ?
C76 N12 1.414(12) . ?
C76 H76A 0.9800 . ?
C76 H76B 0.9800 . ?
C76 H76C 0.9800 . ?
C71' N11 1.460(18) . ?
C71' H71D 0.9800 . ?
C71' H71E 0.9800 . ?
C71' H71F 0.9800 . ?
C72' N11 1.529(19) . ?
C72' H72D 0.9800 . ?
C72' H72E 0.9800 . ?
C72' H72F 0.9800 . ?
C73' N11 1.491(11) . ?
C73' C74' 1.52(2) . ?
C73' H73C 0.9900 . ?
C73' H73D 0.9900 . ?
C74' N12 1.496(11) . ?
C74' H74C 0.9900 . ?
C74' H74D 0.9900 . ?
C75' N12 1.413(16) . ?
C75' H75D 0.9800 . ?
C75' H75E 0.9800 . ?
C75' H75F 0.9800 . ?
C76' N12 1.552(16) . ?
C76' H76D 0.9800 . ?
C76' H76E 0.9800 . ?
C76' H76F 0.9800 . ?
C77 N13 1.438(12) . ?
C77 H77A 0.9800 . ?
C77 H77B 0.9800 . ?
C77 H77C 0.9800 . ?
C78 N13 1.513(11) . ?
C78 H78A 0.9800 . ?
C78 H78B 0.9800 . ?
C78 H78C 0.9800 . ?
C79 C80 1.455(11) . ?
C79 N13 1.465(12) . ?
C79 H79A 0.9900 . ?
C79 H79B 0.9900 . ?
C80 N14 1.474(10) . ?
C80 H80A 0.9900 . ?
C80 H80B 0.9900 . ?
C81 N14 1.477(11) . ?
C81 H81A 0.9800 . ?
C81 H81B 0.9800 . ?
C81 H81C 0.9800 . ?
C82 N14 1.510(10) . ?
C82 H82A 0.9800 . ?
C82 H82B 0.9800 . ?
C82 H82C 0.9800 . ?
C83 N15 1.484(11) . ?
C83 H83A 0.9800 . ?
C83 H83B 0.9800 . ?
C83 H83C 0.9800 . ?
C84 N15 1.481(10) . ?
C84 H84A 0.9800 . ?
C84 H84B 0.9800 . ?
C84 H84C 0.9800 . ?
C85 N15 1.484(12) . ?
C85 C86 1.523(13) . ?
C85 H85A 0.9900 . ?
C85 H85B 0.9900 . ?
C86 N16 1.507(9) . ?
C86 H86A 0.9900 . ?
C86 H86B 0.9900 . ?
C87 N16 1.509(10) . ?
C87 H87A 0.9800 . ?
C87 H87B 0.9800 . ?
C87 H87C 0.9800 . ?
C88 N16 1.463(9) . ?
C88 H88A 0.9800 . ?
C88 H88B 0.9800 . ?
C88 H88C 0.9800 . ?
C89 C94 1.367(11) . ?
C89 C90 1.385(11) . ?
C89 O1 1.391(9) . ?
C90 C91 1.398(12) . ?
C90 H90 0.9500 . ?
C91 C92 1.318(12) . ?
C91 H91 0.9500 . ?
C92 C93 1.430(11) . ?
C92 H92 0.9500 . ?
C93 C94 1.372(12) . ?
C93 H93 0.9500 . ?
C94 O2 1.363(8) . ?
C95 O6 1.362(7) . ?
C95 C96 1.3900 . ?
C95 C100 1.3900 . ?
C96 C97 1.3900 . ?
C96 H96 0.9500 . ?
C97 C98 1.3900 . ?
C97 H97 0.9500 . ?
C98 C99 1.3900 . ?
C98 H98 0.9500 . ?
C99 C100 1.3900 . ?
C99 H99 0.9500 . ?
C100 O5 1.374(9) . ?
C101 O1 1.436(9) . ?
C101 C102 1.480(11) . ?
C101 H10A 0.9900 . ?
C101 H10B 0.9900 . ?
C102 O7 1.415(10) . ?
C102 H10C 0.9900 . ?
C102 H10D 0.9900 . ?
C103 O7 1.392(9) . ?
C103 C104 1.498(11) . ?
C103 H10E 0.9900 . ?
C103 H10F 0.9900 . ?
C104 O6 1.428(9) . ?
C104 H10G 0.9900 . ?
C104 H10H 0.9900 . ?
C105 O2 1.450(9) . ?
C105 C106 1.511(12) . ?
C105 H10I 0.9900 . ?
C105 H10J 0.9900 . ?
C106 O3 1.431(11) . ?
C106 H10K 0.9900 . ?
C106 H10L 0.9900 . ?
O4 C108 1.390(12) . ?
O4 C109 1.596(17) . ?
C107 O3 1.357(12) . ?
C107 C108 1.443(17) . ?
C107 H10M 0.9900 . ?
C107 H10N 0.9900 . ?
C108 H10O 0.9900 . ?
C108 H10P 0.9900 . ?
C109 C110 1.522(16) . ?
C109 H10Q 0.9900 . ?
C109 H10R 0.9900 . ?
C110 O5 1.450(11) . ?
C110 H11A 0.9900 . ?
C110 H11B 0.9900 . ?
O4' C208 1.390(13) . ?
O4' C209 1.598(18) . ?
C207 O3 1.352(14) . ?
C207 C208 1.485(18) . ?
C207 H20A 0.9900 . ?
C207 H20B 0.9900 . ?
C208 H20C 0.9900 . ?
C208 H20D 0.9900 . ?
C209 C210 1.507(18) . ?
C209 H20E 0.9900 . ?
C209 H20F 0.9900 . ?
C210 O5 1.461(13) . ?
C210 H21A 0.9900 . ?
C210 H21B 0.9900 . ?
N17 O8 1.247(9) . ?
N17 O10 1.258(10) . ?
N17 O9 1.269(10) . ?
N18 O11' 1.206(12) . ?
N18 O11 1.210(14) . ?
N18 O13' 1.219(13) . ?
N18 O13 1.245(14) . ?
N18 O12' 1.257(12) . ?
N18 O12 1.297(16) . ?
N19 O14 1.247(16) . ?
N19 O15 1.252(16) . ?
N19 O16 1.294(16) . ?
N19' O14' 1.25(2) . ?
N19' O15' 1.26(2) . ?
N19' O16' 1.26(2) . ?
N20 O18 1.225(13) . ?
N20 O19 1.266(14) . ?
N20 O17 1.284(13) . ?
N21 O21 1.208(16) . ?
N21 O22 1.267(17) . ?
N21 O20 1.298(17) . ?
N21' O20' 1.249(17) . ?
N21' O21' 1.253(17) . ?
N21' O22' 1.260(18) . ?

loop_
_geom_hbond_atom_site_label_D
_geom_hbond_atom_site_label_H
_geom_hbond_atom_site_label_A
_geom_hbond_distance_DH
_geom_hbond_distance_HA
_geom_hbond_distance_DA
_geom_hbond_angle_DHA
_geom_hbond_site_symmetry_A
_geom_hbond_publ_flag
C15 H15 O19^a 0.95 2.51 3.449(15) 171.9 . yes
C15 H15 O18^a 0.95 2.60 3.440(15) 147.4 2_655 yes
C23 H23 O18^a 0.95 2.58 3.225(14) 125.2 . yes
C24 H24 O19^a 0.95 2.61 3.526(16) 161.1 . yes
C24 H24 O18^a 0.95 2.61 3.225(14) 122.4 . yes
C24 H24 O17^a 0.95 2.62 3.436(13) 144.6 2_655 yes
C27 H27 O11^a 0.95 2.53 3.38(2) 148.4 1_554 yes
C27 H27 O11'^b 0.95 2.33 3.244(15) 161.0 1_554 yes
C32 H32 O13^a 0.95 2.58 3.40(2) 145.2 2_566 yes
C32 H32 O12'^b 0.95 2.54 3.470(19) 165.4 2_566 yes
C36 H36 O9 0.95 2.46 3.394(11) 168.5 . yes
C51 H51 O9 0.95 2.49 3.438(11) 176.3 . yes
C51 H51 O10 0.95 2.57 3.243(11) 128.2 . yes
C53 H53 O14'^b 0.95 2.35 2.92(7) 118.7 2_566 yes
C54 H54 O13'^b 0.95 2.38 3.267(19) 155.0 2_566 yes
C56 H56 O20^a 0.95 2.60 3.54(3) 169.4 . yes
C56 H56 O21'^b 0.95 2.54 3.38(5) 146.8 . yes
C58 H58 N19'^b 0.95 2.63 3.29(6) 126.4 2_566 yes
C58 H58 O15'^b 0.95 2.00 2.84(8) 146.1 2_566 yes
C60 H60 O11^a 0.95 2.35 3.21(2) 150.0 2_666 yes
C60 H60 O11'^b 0.95 2.37 3.281(17) 160.6 2_666 yes
C63 H63 O20^a 0.95 2.49 3.40(3) 161.5 . yes
C63 H63 O22^a 0.95 2.62 3.24(3) 123.3 . yes
C63 H63 O20'^b 0.95 2.66 3.49(3) 146.7 . yes
C64 H64 O22^a 0.95 2.64 3.27(3) 123.5 . yes
C65 H65A O22'^b 0.98 2.62 3.54(6) 155.5 2_666 yes
C66 H66C N21'^b 0.98 2.69 3.64(8) 164.0 2_666 yes
C72^a H72C^a O13^a 0.98 2.14 3.05(3) 153.6 2_566 yes
C71'^b H71D^b N4 0.98 2.24 2.99(4) 132.3 . yes
C72'^b H72F^b O13'^b 0.98 2.46 3.44(5) 177.2 2_566 yes
C75'^b H75D^b O10 0.98 2.59 3.53(5) 162.0 2_566 yes
C83 H83A N8 0.98 2.63 3.134(12) 112.1 2_665 yes
C83 H83B O11^a 0.98 2.56 3.37(3) 139.7 1_554 yes
C83 H83B O13'^b 0.98 2.51 3.47(2) 165.6 1_554 yes
C83 H83C O8 0.98 2.55 3.503(12) 163.3 1_554 yes
C87 H87B O11^a 0.98 2.60 3.23(3) 122.1 1_554 yes
C88 H88B N3 0.98 2.70 3.207(9) 112.8 . yes
C102 H10C O4^a 0.99 2.44 3.431(17) 174.5 2_665 yes
C103 H10F O3 0.99 2.59 3.563(13) 168.4 2_665 yes
C105 H10I O6 0.99 2.56 3.539(11) 170.4 2_665 yes
C110^a H11B^a O1 0.99 2.61 3.577(17) 164.4 2_665 yes
C209^b H20F^b O1 0.99 2.45 3.24(3) 136.1 2_665 yes

loop_
_geom_torsion_atom_site_label_1
_geom_torsion_atom_site_label_2
_geom_torsion_atom_site_label_3
_geom_torsion_atom_site_label_4
_geom_torsion
_geom_torsion_site_symmetry_1
_geom_torsion_site_symmetry_2
_geom_torsion_site_symmetry_3
_geom_torsion_site_symmetry_4
_geom_torsion_publ_flag
Cs3 Cs1 Cs2 Cs3 40(3) 2_665 . . . ?
Cs1 Cs1 Cs2 Cs3 33(3) 2_665 . . . ?
Cs2 Cs1 Cs2 Cs3 33(3) 2_665 . . . ?
O7 Cs1 Cs2 Cs3 -167(3) . . . . ?
O4 Cs1 Cs2 Cs3 -13(3) . . . . ?
O4' Cs1 Cs2 Cs3 -17(3) . . . . ?
O5 Cs1 Cs2 Cs3 -68(3) . . . . ?
O2 Cs1 Cs2 Cs3 92(3) . . . . ?
O1 Cs1 Cs2 Cs3 139(3) . . . . ?
O6 Cs1 Cs2 Cs3 -115(3) . . . . ?
O4 Cs1 Cs2 Cs3 140(4) 2_665 . . . ?
Cs3 Cs1 Cs2 Cs1 7.1(9) 2_665 . . 2_665 ?
Cs2 Cs1 Cs2 Cs1 -0.006(2) 2_665 . . 2_665 ?
O7 Cs1 Cs2 Cs1 159.6(9) . . . 2_665 ?
O4 Cs1 Cs2 Cs1 -46.5(9) . . . 2_665 ?
O4' Cs1 Cs2 Cs1 -49.8(10) . . . 2_665 ?
O5 Cs1 Cs2 Cs1 -101.1(8) . . . 2_665 ?
O2 Cs1 Cs2 Cs1 59.1(9) . . . 2_665 ?
O1 Cs1 Cs2 Cs1 106.0(8) . . . 2_665 ?
O6 Cs1 Cs2 Cs1 -147.8(8) . . . 2_665 ?
O4 Cs1 Cs2 Cs1 106.8(12) 2_665 . . 2_665 ?
Cs1 Cs1 Cs2 Cs3 -7.1(9) 2_665 . . 2_665 ?
Cs2 Cs1 Cs2 Cs3 -7.1(9) 2_665 . . 2_665 ?
O7 Cs1 Cs2 Cs3 152.6(10) . . . 2_665 ?
O4 Cs1 Cs2 Cs3 -53.5(10) . . . 2_665 ?
O4' Cs1 Cs2 Cs3 -56.9(11) . . . 2_665 ?
O5 Cs1 Cs2 Cs3 -108.1(9) . . . 2_665 ?
O2 Cs1 Cs2 Cs3 52.1(10) . . . 2_665 ?
O1 Cs1 Cs2 Cs3 98.9(9) . . . 2_665 ?
O6 Cs1 Cs2 Cs3 -154.8(9) . . . 2_665 ?
O4 Cs1 Cs2 Cs3 99.7(12) 2_665 . . 2_665 ?
Cs3 Cs1 Cs2 O4' 56.9(11) 2_665 . . . ?
Cs1 Cs1 Cs2 O4' 49.8(10) 2_665 . . . ?
Cs2 Cs1 Cs2 O4' 49.8(10) 2_665 . . . ?
O7 Cs1 Cs2 O4' -150.6(6) . . . . ?
O5 Cs1 Cs2 O4' -51.2(5) . . . . ?
O2 Cs1 Cs2 O4' 108.9(6) . . . . ?
O1 Cs1 Cs2 O4' 155.8(6) . . . . ?
O6 Cs1 Cs2 O4' -98.0(6) . . . . ?
Cs3 Cs1 Cs2 O4 53.5(10) 2_665 . . . ?
Cs1 Cs1 Cs2 O4 46.5(9) 2_665 . . . ?
Cs2 Cs1 Cs2 O4 46.4(9) 2_665 . . . ?
O7 Cs1 Cs2 O4 -153.9(3) . . . . ?
O5 Cs1 Cs2 O4 -54.6(3) . . . . ?
O2 Cs1 Cs2 O4 105.6(3) . . . . ?
O1 Cs1 Cs2 O4 152.4(4) . . . . ?
O6 Cs1 Cs2 O4 -101.3(3) . . . . ?
O4 Cs1 Cs2 O4 153.3(5) 2_665 . . . ?
Cs3 Cs1 Cs2 C107 15.6(12) 2_665 . . . ?
Cs1 Cs1 Cs2 C107 8.5(12) 2_665 . . . ?
Cs2 Cs1 Cs2 C107 8.5(12) 2_665 . . . ?
O7 Cs1 Cs2 C107 168.1(6) . . . . ?
O4 Cs1 Cs2 C107 -37.9(6) . . . . ?
O5 Cs1 Cs2 C107 -92.5(6) . . . . ?
O2 Cs1 Cs2 C107 67.6(5) . . . . ?
O1 Cs1 Cs2 C107 114.5(6) . . . . ?
O6 Cs1 Cs2 C107 -139.2(6) . . . . ?
O4 Cs1 Cs2 C107 115.3(7) 2_665 . . . ?
Cs3 Cs1 Cs2 O5 108.1(9) 2_665 . . . ?
Cs1 Cs1 Cs2 O5 101.1(8) 2_665 . . . ?
Cs2 Cs1 Cs2 O5 101.0(8) 2_665 . . . ?
O7 Cs1 Cs2 O5 -99.3(2) . . . . ?
O4 Cs1 Cs2 O5 54.6(3) . . . . ?
O4' Cs1 Cs2 O5 51.2(5) . . . . ?
O2 Cs1 Cs2 O5 160.2(3) . . . . ?
O1 Cs1 Cs2 O5 -153.0(2) . . . . ?
O6 Cs1 Cs2 O5 -46.72(17) . . . . ?
O4 Cs1 Cs2 O5 -152.1(6) 2_665 . . . ?
Cs3 Cs1 Cs2 O2 -52.1(10) 2_665 . . . ?
Cs1 Cs1 Cs2 O2 -59.1(9) 2_665 . . . ?
Cs2 Cs1 Cs2 O2 -59.1(9) 2_665 . . . ?
O7 Cs1 Cs2 O2 100.5(2) . . . . ?
O4 Cs1 Cs2 O2 -105.6(3) . . . . ?
O4' Cs1 Cs2 O2 -108.9(6) . . . . ?
O5 Cs1 Cs2 O2 -160.2(3) . . . . ?
O1 Cs1 Cs2 O2 46.86(16) . . . . ?
O6 Cs1 Cs2 O2 153.1(2) . . . . ?
O4 Cs1 Cs2 O2 47.7(7) 2_665 . . . ?
Cs3 Cs1 Cs2 O7 -152.6(10) 2_665 . . . ?
Cs1 Cs1 Cs2 O7 -159.6(9) 2_665 . . . ?
Cs2 Cs1 Cs2 O7 -159.6(9) 2_665 . . . ?
O4 Cs1 Cs2 O7 153.9(3) . . . . ?
O4' Cs1 Cs2 O7 150.6(6) . . . . ?
O5 Cs1 Cs2 O7 99.3(2) . . . . ?
O2 Cs1 Cs2 O7 -100.5(2) . . . . ?
O1 Cs1 Cs2 O7 -53.63(18) . . . . ?
O6 Cs1 Cs2 O7 52.62(17) . . . . ?
O4 Cs1 Cs2 O7 -52.8(7) 2_665 . . . ?
Cs3 Cs1 Cs2 O3 1.3(10) 2_665 . . . ?
Cs1 Cs1 Cs2 O3 -5.8(9) 2_665 . . . ?
Cs2 Cs1 Cs2 O3 -5.8(9) 2_665 . . . ?
O7 Cs1 Cs2 O3 153.8(2) . . . . ?
O4 Cs1 Cs2 O3 -52.2(3) . . . . ?
O4' Cs1 Cs2 O3 -55.6(6) . . . . ?
O5 Cs1 Cs2 O3 -106.8(3) . . . . ?
O2 Cs1 Cs2 O3 53.3(2) . . . . ?
O1 Cs1 Cs2 O3 100.2(2) . . . . ?
O6 Cs1 Cs2 O3 -153.6(3) . . . . ?
O4 Cs1 Cs2 O3 101.0(7) 2_665 . . . ?
Cs3 Cs1 Cs2 O1 -98.9(9) 2_665 . . . ?
Cs1 Cs1 Cs2 O1 -106.0(8) 2_665 . . . ?
Cs2 Cs1 Cs2 O1 -106.0(8) 2_665 . . . ?
O7 Cs1 Cs2 O1 53.63(18) . . . . ?
O4 Cs1 Cs2 O1 -152.4(4) . . . . ?
O4' Cs1 Cs2 O1 -155.8(6) . . . . ?
O5 Cs1 Cs2 O1 153.0(2) . . . . ?
O2 Cs1 Cs2 O1 -46.86(16) . . . . ?
O6 Cs1 Cs2 O1 106.3(2) . . . . ?
O4 Cs1 Cs2 O1 0.8(7) 2_665 . . . ?
Cs1 Cs2 Cs3 Cs3 -108(7) . . . 2_665 ?
Cs1 Cs2 Cs3 Cs3 17(3) 2_665 . . 2_665 ?
O4' Cs2 Cs3 Cs3 89(7) . . . 2_665 ?
O4 Cs2 Cs3 Cs3 86(7) . . . 2_665 ?
C107 Cs2 Cs3 Cs3 51(7) . . . 2_665 ?
O5 Cs2 Cs3 Cs3 141(7) . . . 2_665 ?
O2 Cs2 Cs3 Cs3 -20(7) . . . 2_665 ?
O7 Cs2 Cs3 Cs3 -120(7) . . . 2_665 ?
O3 Cs2 Cs3 Cs3 34(7) . . . 2_665 ?
O1 Cs2 Cs3 Cs3 -66(7) . . . 2_665 ?
Cs1 Cs2 Cs3 Cs1 -125(5) . . . 2_665 ?
Cs3 Cs2 Cs3 Cs1 -17(3) 2_665 . . 2_665 ?
O4' Cs2 Cs3 Cs1 71(3) . . . 2_665 ?
O4 Cs2 Cs3 Cs1 68(4) . . . 2_665 ?
C107 Cs2 Cs3 Cs1 33(4) . . . 2_665 ?
O5 Cs2 Cs3 Cs1 124(4) . . . 2_665 ?
O2 Cs2 Cs3 Cs1 -37(3) . . . 2_665 ?
O7 Cs2 Cs3 Cs1 -138(3) . . . 2_665 ?
O3 Cs2 Cs3 Cs1 17(3) . . . 2_665 ?
O1 Cs2 Cs3 Cs1 -83(4) . . . 2_665 ?
Cs1 Cs2 Cs3 Cs2 -108(7) . . . 2_665 ?
Cs1 Cs2 Cs3 Cs2 17(3) 2_665 . . 2_665 ?
Cs3 Cs2 Cs3 Cs2 -0.001(10) 2_665 . . 2_665 ?
O4' Cs2 Cs3 Cs2 89(7) . . . 2_665 ?
O4 Cs2 Cs3 Cs2 86(7) . . . 2_665 ?
C107 Cs2 Cs3 Cs2 51(7) . . . 2_665 ?
O5 Cs2 Cs3 Cs2 141(7) . . . 2_665 ?
O2 Cs2 Cs3 Cs2 -20(7) . . . 2_665 ?
O7 Cs2 Cs3 Cs2 -120(7) . . . 2_665 ?
O3 Cs2 Cs3 Cs2 34(7) . . . 2_665 ?
O1 Cs2 Cs3 Cs2 -66(7) . . . 2_665 ?
Cs1 Cs2 Cs3 O4 167(3) . . . . ?
Cs1 Cs2 Cs3 O4 -68(4) 2_665 . . . ?
Cs3 Cs2 Cs3 O4 -86(7) 2_665 . . . ?
C107 Cs2 Cs3 O4 -35.3(5) . . . . ?
O5 Cs2 Cs3 O4 55.1(3) . . . . ?
O2 Cs2 Cs3 O4 -105.6(3) . . . . ?
O7 Cs2 Cs3 O4 154.0(3) . . . . ?
O3 Cs2 Cs3 O4 -51.4(3) . . . . ?
O1 Cs2 Cs3 O4 -151.9(4) . . . . ?
Cs1 Cs2 Cs3 O4' 164(3) . . . . ?
Cs1 Cs2 Cs3 O4' -71(3) 2_665 . . . ?
Cs3 Cs2 Cs3 O4' -89(7) 2_665 . . . ?
O5 Cs2 Cs3 O4' 52.3(5) . . . . ?
O2 Cs2 Cs3 O4' -108.3(5) . . . . ?
O7 Cs2 Cs3 O4' 151.2(5) . . . . ?
O3 Cs2 Cs3 O4' -54.2(5) . . . . ?
O1 Cs2 Cs3 O4' -154.7(6) . . . . ?
Cs1 Cs2 Cs3 O5 111(3) . . . . ?
Cs1 Cs2 Cs3 O5 -124(4) 2_665 . . . ?
Cs3 Cs2 Cs3 O5 -141(7) 2_665 . . . ?
O4' Cs2 Cs3 O5 -52.3(5) . . . . ?
O4 Cs2 Cs3 O5 -55.1(3) . . . . ?
C107 Cs2 Cs3 O5 -90.4(5) . . . . ?
O2 Cs2 Cs3 O5 -160.7(3) . . . . ?
O7 Cs2 Cs3 O5 98.9(3) . . . . ?
O3 Cs2 Cs3 O5 -106.5(3) . . . . ?
O1 Cs2 Cs3 O5 153.0(3) . . . . ?
Cs1 Cs2 Cs3 O2 -88(3) . . . . ?
Cs1 Cs2 Cs3 O2 37(3) 2_665 . . . ?
Cs3 Cs2 Cs3 O2 20(7) 2_665 . . . ?
O4' Cs2 Cs3 O2 108.3(5) . . . . ?
O4 Cs2 Cs3 O2 105.6(3) . . . . ?
C107 Cs2 Cs3 O2 70.3(5) . . . . ?
O5 Cs2 Cs3 O2 160.7(3) . . . . ?
O7 Cs2 Cs3 O2 -100.5(2) . . . . ?
O3 Cs2 Cs3 O2 54.1(2) . . . . ?
O1 Cs2 Cs3 O2 -46.3(3) . . . . ?
Cs1 Cs2 Cs3 O3 -142(3) . . . . ?
Cs1 Cs2 Cs3 O3 -17(3) 2_665 . . . ?
Cs3 Cs2 Cs3 O3 -34(7) 2_665 . . . ?
O4' Cs2 Cs3 O3 54.2(5) . . . . ?
O4 Cs2 Cs3 O3 51.4(3) . . . . ?
C107 Cs2 Cs3 O3 16.2(5) . . . . ?
O5 Cs2 Cs3 O3 106.5(3) . . . . ?
O2 Cs2 Cs3 O3 -54.1(2) . . . . ?
O7 Cs2 Cs3 O3 -154.6(3) . . . . ?
O1 Cs2 Cs3 O3 -100.5(3) . . . . ?
Cs1 Cs2 Cs3 O7 13(3) . . . . ?
Cs1 Cs2 Cs3 O7 138(3) 2_665 . . . ?
Cs3 Cs2 Cs3 O7 120(7) 2_665 . . . ?
O4' Cs2 Cs3 O7 -151.2(5) . . . . ?
O4 Cs2 Cs3 O7 -154.0(3) . . . . ?
C107 Cs2 Cs3 O7 170.8(6) . . . . ?
O5 Cs2 Cs3 O7 -98.9(3) . . . . ?
O2 Cs2 Cs3 O7 100.5(2) . . . . ?
O3 Cs2 Cs3 O7 154.6(3) . . . . ?
O1 Cs2 Cs3 O7 54.1(3) . . . . ?
Cs1 Cs2 Cs3 O6 65(3) . . . . ?
Cs1 Cs2 Cs3 O6 -170(3) 2_665 . . . ?
Cs3 Cs2 Cs3 O6 173(7) 2_665 . . . ?
O4' Cs2 Cs3 O6 -98.5(5) . . . . ?
O4 Cs2 Cs3 O6 -101.3(3) . . . . ?
C107 Cs2 Cs3 O6 -136.5(6) . . . . ?
O5 Cs2 Cs3 O6 -46.2(3) . . . . ?
O2 Cs2 Cs3 O6 153.2(3) . . . . ?
O7 Cs2 Cs3 O6 52.69(19) . . . . ?
O3 Cs2 Cs3 O6 -152.7(3) . . . . ?
O1 Cs2 Cs3 O6 106.8(4) . . . . ?
Cs1 Cs2 Cs3 O1 -42(3) . . . . ?
Cs1 Cs2 Cs3 O1 83(4) 2_665 . . . ?
Cs3 Cs2 Cs3 O1 66(7) 2_665 . . . ?
O4' Cs2 Cs3 O1 154.7(6) . . . . ?
O4 Cs2 Cs3 O1 151.9(4) . . . . ?
C107 Cs2 Cs3 O1 116.6(5) . . . . ?
O5 Cs2 Cs3 O1 -153.0(3) . . . . ?
O2 Cs2 Cs3 O1 46.3(3) . . . . ?
O7 Cs2 Cs3 O1 -54.1(3) . . . . ?
O3 Cs2 Cs3 O1 100.5(3) . . . . ?
N1 C1 C2 C3 -2.9(11) . . . . ?
C1 C2 C3 C4 3.5(10) . . . . ?
C1 C2 C3 C6 179.8(6) . . . . ?
C2 C3 C4 C5 -1.7(10) . . . . ?
C6 C3 C4 C5 -177.9(6) . . . . ?
C3 C4 C5 N1 -0.8(10) . . . . ?
C4 C3 C6 C7 -154.2(7) . . . . ?
C2 C3 C6 C7 29.8(10) . . . . ?
C4 C3 C6 C11 29.0(10) . . . . ?
C2 C3 C6 C11 -147.0(7) . . . . ?
C11 C6 C7 C8 -0.8(10) . . . . ?
C3 C6 C7 C8 -177.7(6) . . . . ?
C6 C7 C8 C9 1.5(10) . . . . ?
C6 C7 C8 C14 -178.5(6) . . . . ?
C7 C8 C9 C10 -1.5(10) . . . . ?
C14 C8 C9 C10 178.5(6) . . . . ?
C8 C9 C10 C11 0.8(9) . . . . ?
C8 C9 C10 C18 178.7(6) . . . . ?
C9 C10 C11 C6 -0.1(9) . . . . ?
C18 C10 C11 C6 -178.0(6) . . . . ?
C7 C6 C11 C10 0.1(10) . . . . ?
C3 C6 C11 C10 177.0(6) . . . . ?
N2 C12 C13 C14 1.2(12) . . . . ?
C12 C13 C14 C15 -1.4(11) . . . . ?
C12 C13 C14 C8 178.1(7) . . . . ?
C7 C8 C14 C15 147.9(7) . . . . ?
C9 C8 C14 C15 -32.0(10) . . . . ?
C7 C8 C14 C13 -31.5(10) . . . . ?
C9 C8 C14 C13 148.5(7) . . . . ?
C13 C14 C15 C16 0.3(10) . . . . ?
C8 C14 C15 C16 -179.2(6) . . . . ?
C14 C15 C16 N2 1.1(11) . . . . ?
C22 C17 C18 C19 0.5(10) . . . . ?
C22 C17 C18 C10 179.0(6) . . . . ?
C9 C10 C18 C19 9.6(9) . . . . ?
C11 C10 C18 C19 -172.6(6) . . . . ?
C9 C10 C18 C17 -168.8(6) . . . . ?
C11 C10 C18 C17 9.0(9) . . . . ?
C17 C18 C19 C20 1.7(9) . . . . ?
C10 C18 C19 C20 -176.8(6) . . . . ?
C18 C19 C20 C21 -2.8(10) . . . . ?
C18 C19 C20 C25 173.2(6) . . . . ?
C19 C20 C21 C22 1.6(10) . . . . ?
C25 C20 C21 C22 -174.3(6) . . . . ?
C20 C21 C22 C17 0.6(11) . . . . ?
C20 C21 C22 C30 -177.9(6) . . . . ?
C18 C17 C22 C21 -1.6(11) . . . . ?
C18 C17 C22 C30 176.8(6) . . . . ?
N3 C23 C24 C25 -2.7(10) . . . . ?
C23 C24 C25 C26 3.6(9) . . . . ?
C23 C24 C25 C20 -174.3(6) . . . . ?
C19 C20 C25 C26 -148.5(6) . . . . ?
C21 C20 C25 C26 27.3(10) . . . . ?
C19 C20 C25 C24 29.3(10) . . . . ?
C21 C20 C25 C24 -154.9(6) . . . . ?
C24 C25 C26 C27 -1.8(10) . . . . ?
C20 C25 C26 C27 176.2(6) . . . . ?
C25 C26 C27 N3 -1.1(11) . . . . ?
N4 C28 C29 C30 -0.5(12) . . . . ?
C28 C29 C30 C31 0.8(12) . . . . ?
C28 C29 C30 C22 -176.6(7) . . . . ?
C21 C22 C30 C31 -32.6(11) . . . . ?
C17 C22 C30 C31 148.9(8) . . . . ?
C21 C22 C30 C29 144.7(7) . . . . ?
C17 C22 C30 C29 -33.7(11) . . . . ?
C29 C30 C31 C32 -0.9(13) . . . . ?
C22 C30 C31 C32 176.5(8) . . . . ?
C30 C31 C32 N4 0.7(14) . . . . ?
N5 C33 C34 C35 -1.3(13) . . . . ?
C33 C34 C35 C36 -0.1(13) . . . . ?
C33 C34 C35 C38 175.3(8) . . . . ?
C34 C35 C36 C37 0.5(13) . . . . ?
C38 C35 C36 C37 -175.0(8) . . . . ?
C35 C36 C37 N5 0.6(14) . . . . ?
C34 C35 C38 C39 -27.0(12) . . . . ?
C36 C35 C38 C39 148.2(8) . . . . ?
C34 C35 C38 C43 158.4(8) . . . . ?
C36 C35 C38 C43 -26.4(13) . . . . ?
C43 C38 C39 C40 -2.0(12) . . . . ?
C35 C38 C39 C40 -176.5(7) . . . . ?
C38 C39 C40 C41 0.4(12) . . . . ?
C38 C39 C40 C62 174.6(8) . . . . ?
C39 C40 C41 C42 1.5(13) . . . . ?
C62 C40 C41 C42 -172.6(8) . . . . ?
C40 C41 C42 C43 -1.6(12) . . . . ?
C40 C41 C42 C44 176.0(8) . . . . ?
C41 C42 C43 C38 0.0(12) . . . . ?
C44 C42 C43 C38 -177.6(8) . . . . ?
C39 C38 C43 C42 1.9(13) . . . . ?
C35 C38 C43 C42 176.3(8) . . . . ?
C43 C42 C44 C49 175.3(8) . . . . ?
C41 C42 C44 C49 -2.3(12) . . . . ?
C43 C42 C44 C45 -2.8(12) . . . . ?
C41 C42 C44 C45 179.6(7) . . . . ?
C49 C44 C45 C46 0.8(12) . . . . ?
C42 C44 C45 C46 178.9(7) . . . . ?
C44 C45 C46 C47 -0.8(12) . . . . ?
C44 C45 C46 C52 -179.6(7) . . . . ?
C45 C46 C47 C48 0.2(12) . . . . ?
C52 C46 C47 C48 179.0(7) . . . . ?
C46 C47 C48 C49 0.6(12) . . . . ?
C46 C47 C48 C57 179.5(7) . . . . ?
C45 C44 C49 C48 0.0(12) . . . . ?
C42 C44 C49 C48 -178.1(7) . . . . ?
C47 C48 C49 C44 -0.7(12) . . . . ?
C57 C48 C49 C44 -179.6(8) . . . . ?
N6 C50 C51 C52 -0.7(11) . . . . ?
C50 C51 C52 C53 1.1(11) . . . . ?
C50 C51 C52 C46 -178.9(7) . . . . ?
C45 C46 C52 C53 -145.2(8) . . . . ?
C47 C46 C52 C53 36.0(11) . . . . ?
C45 C46 C52 C51 34.8(11) . . . . ?
C47 C46 C52 C51 -144.0(8) . . . . ?
C51 C52 C53 C54 -0.8(12) . . . . ?
C46 C52 C53 C54 179.2(8) . . . . ?
C52 C53 C54 N6 0.0(12) . . . . ?
N7 C55 C56 C57 0.7(13) . . . . ?
C55 C56 C57 C58 -0.7(13) . . . . ?
C55 C56 C57 C48 176.6(8) . . . . ?
C47 C48 C57 C58 -39.9(12) . . . . ?
C49 C48 C57 C58 139.0(9) . . . . ?
C47 C48 C57 C56 143.0(9) . . . . ?
C49 C48 C57 C56 -38.1(13) . . . . ?
C56 C57 C58 C59 -0.6(13) . . . . ?
C48 C57 C58 C59 -177.9(8) . . . . ?
C57 C58 C59 N7 2.0(14) . . . . ?
N8 C60 C61 C62 -1.8(13) . . . . ?
C60 C61 C62 C63 5.5(13) . . . . ?
C60 C61 C62 C40 -174.9(8) . . . . ?
C41 C40 C62 C63 26.0(13) . . . . ?
C39 C40 C62 C63 -148.1(9) . . . . ?
C41 C40 C62 C61 -153.6(9) . . . . ?
C39 C40 C62 C61 32.3(12) . . . . ?
C61 C62 C63 C64 -5.7(13) . . . . ?
C40 C62 C63 C64 174.7(8) . . . . ?
C62 C63 C64 N8 2.3(14) . . . . ?
N10 C67 C68 N9 44.5(16) . . . . ?
N11 C73 C74 N12 -57(2) . . . . ?
N11 C73' C74' N12 45(5) . . . . ?
N13 C79 C80 N14 -46.7(15) . . . . ?
N15 C85 C86 N16 54.3(10) . . . . ?
C94 C89 C90 C91 2.6(13) . . . . ?
O1 C89 C90 C91 -177.9(8) . . . . ?
C89 C90 C91 C92 1.8(13) . . . . ?
C90 C91 C92 C93 -5.0(14) . . . . ?
C91 C92 C93 C94 4.0(13) . . . . ?
C90 C89 C94 O2 176.6(7) . . . . ?
O1 C89 C94 O2 -2.9(11) . . . . ?
C90 C89 C94 C93 -3.5(13) . . . . ?
O1 C89 C94 C93 177.0(7) . . . . ?
C90 C89 C94 Cs2 -145.5(8) . . . . ?
O1 C89 C94 Cs2 35.0(7) . . . . ?
C92 C93 C94 O2 -179.9(8) . . . . ?
C92 C93 C94 C89 0.2(13) . . . . ?
C92 C93 C94 Cs2 113.3(9) . . . . ?
O6 C95 C96 C97 177.4(6) . . . . ?
C100 C95 C96 C97 0.0 . . . . ?
C95 C96 C97 C98 0.0 . . . . ?
C96 C97 C98 C99 0.0 . . . . ?
C97 C98 C99 C100 0.0 . . . . ?
C98 C99 C100 O5 177.7(7) . . . . ?
C98 C99 C100 C95 0.0 . . . . ?
O6 C95 C100 O5 4.5(7) . . . . ?
C96 C95 C100 O5 -177.9(6) . . . . ?
O6 C95 C100 C99 -177.6(6) . . . . ?
C96 C95 C100 C99 0.0 . . . . ?
O1 C101 C102 O7 -74.8(9) . . . . ?
O1 C101 C102 Cs1 -14.0(7) . . . . ?
O1 C101 C102 Cs2 -27.5(7) . . . . ?
O7 C103 C104 O6 70.4(10) . . . . ?
Cs1 C103 C104 O6 10.7(8) . . . . ?
O2 C105 C106 O3 -63.8(11) . . . . ?
Cs1 C105 C106 O3 9.0(9) 2_665 . . . ?
C109 O4 C108 C107 166(2) . . . . ?
Cs2 O4 C108 C107 48(2) . . . . ?
Cs3 O4 C108 C107 40(2) . . . . ?
Cs1 O4 C108 C107 41(2) . . . . ?
Cs1 O4 C108 C107 8(3) 2_665 . . . ?
Cs3 O4 C108 C107 12(3) 2_665 . . . ?
C109 O4 C108 Cs2 117.8(11) . . . . ?
Cs3 O4 C108 Cs2 -8.5(5) . . . . ?
Cs1 O4 C108 Cs2 -7.5(5) . . . . ?
Cs1 O4 C108 Cs2 -40.2(12) 2_665 . . . ?
Cs3 O4 C108 Cs2 -36.6(12) 2_665 . . . ?
C109 O4 C108 Cs3 126.4(14) . . . . ?
Cs2 O4 C108 Cs3 8.5(5) . . . . ?
Cs1 O4 C108 Cs3 1.1(4) . . . . ?
Cs1 O4 C108 Cs3 -31.6(9) 2_665 . . . ?
Cs3 O4 C108 Cs3 -28.1(10) 2_665 . . . ?
O3 C107 C108 O4 35(3) . . . . ?
Cs2 C107 C108 O4 -46(2) . . . . ?
Cs3 C107 C108 O4 -30(2) . . . . ?
Cs1 C107 C108 O4 -31(2) . . . . ?
O3 C107 C108 Cs2 81(2) . . . . ?
Cs3 C107 C108 Cs2 16.1(3) . . . . ?
Cs1 C107 C108 Cs2 14.8(3) . . . . ?
O3 C107 C108 Cs3 65(2) . . . . ?
Cs2 C107 C108 Cs3 -16.1(3) . . . . ?
Cs1 C107 C108 Cs3 -1.3(3) . . . . ?
C108 O4 C109 C110 -153.4(17) . . . . ?
Cs2 O4 C109 C110 -58.8(14) . . . . ?
Cs3 O4 C109 C110 -36.1(16) . . . . ?
Cs1 O4 C109 C110 -35.7(15) . . . . ?
Cs1 O4 C109 C110 1(2) 2_665 . . . ?
Cs3 O4 C109 C110 -2.7(19) 2_665 . . . ?
O4 C109 C110 O5 81.5(14) . . . . ?
O4 C109 C110 Cs3 23.4(11) . . . . ?
O4 C109 C110 Cs2 36.0(10) . . . . ?
C209 O4' C208 C207 -150(3) . . . . ?
Cs2 O4' C208 C207 2(4) . . . . ?
Cs3 O4' C208 C207 -21(4) . . . . ?
Cs1 O4' C208 C207 -20(4) . . . . ?
Cs1 O4' C208 C207 -49(3) 2_665 . . . ?
C209 O4' C208 Cs2 -152(5) . . . . ?
Cs3 O4' C208 Cs2 -23.2(8) . . . . ?
Cs1 O4' C208 Cs2 -22.3(8) . . . . ?
Cs1 O4' C208 Cs2 -51.6(15) 2_665 . . . ?
O3 C207 C208 O4' 42(4) . . . . ?
Cs2 C207 C208 O4' -1(3) . . . . ?
O3 C207 C208 Cs2 44(2) . . . . ?
C208 O4' C209 C210 -120(3) . . . . ?
Cs2 O4' C209 C210 84.7(18) . . . . ?
Cs3 O4' C209 C210 98.8(15) . . . . ?
Cs1 O4' C209 C210 97.4(14) . . . . ?
Cs1 O4' C209 C210 125.5(14) 2_665 . . . ?
C208 O4' C209 Cs3 141(4) . . . . ?
Cs2 O4' C209 Cs3 -14.0(6) . . . . ?
Cs1 O4' C209 Cs3 -1.4(4) . . . . ?
Cs1 O4' C209 Cs3 26.8(5) 2_665 . . . ?
C208 O4' C209 Cs2 155(4) . . . . ?
Cs3 O4' C209 Cs2 14.0(6) . . . . ?
Cs1 O4' C209 Cs2 12.6(6) . . . . ?
Cs1 O4' C209 Cs2 40.8(10) 2_665 . . . ?
C208 O4' C209 Cs1 142(4) . . . . ?
Cs2 O4' C209 Cs1 -12.6(6) . . . . ?
Cs3 O4' C209 Cs1 1.4(4) . . . . ?
Cs1 O4' C209 Cs1 28.2(4) 2_665 . . . ?
O4' C209 C210 O5 -84(2) . . . . ?
Cs3 C209 C210 O5 -25.3(18) . . . . ?
Cs2 C209 C210 O5 -37.5(15) . . . . ?
Cs1 C209 C210 O5 -22.9(18) . . . . ?
C4 C5 N1 C1 1.7(10) . . . . ?
C4 C5 N1 Pd1 172.1(5) . . . . ?
C2 C1 N1 C5 0.2(10) . . . . ?
C2 C1 N1 Pd1 -170.2(6) . . . . ?
C13 C12 N2 C16 0.2(11) . . . . ?
C13 C12 N2 Pd3 172.9(6) . . . . ?
C15 C16 N2 C12 -1.4(10) . . . . ?
C15 C16 N2 Pd3 -173.4(5) . . . . ?
C26 C27 N3 C23 2.2(10) . . . . ?
C26 C27 N3 Pd4 -164.4(5) . . . . ?
C24 C23 N3 C27 -0.3(9) . . . . ?
C24 C23 N3 Pd4 165.7(5) . . . . ?
C29 C28 N4 C32 0.3(12) . . . . ?
C29 C28 N4 Pd2 -174.3(6) . . . . ?
C31 C32 N4 C28 -0.4(13) . . . . ?
C31 C32 N4 Pd2 174.4(7) . . . . ?
C34 C33 N5 C37 2.3(12) . . . . ?
C34 C33 N5 Pd1 174.1(6) . . . . ?
C36 C37 N5 C33 -1.9(12) . . . . ?
C36 C37 N5 Pd1 -173.9(7) . . . . ?
C51 C50 N6 C54 -0.2(10) . . . . ?
C51 C50 N6 Pd2 173.2(5) . . . . ?
C53 C54 N6 C50 0.5(11) . . . . ?
C53 C54 N6 Pd2 -173.0(6) . . . . ?
C58 C59 N7 C55 -2.0(12) . . . . ?
C58 C59 N7 Pd3 171.8(7) . . . 2_665 ?
C56 C55 N7 C59 0.7(12) . . . . ?
C56 C55 N7 Pd3 -173.0(6) . . . 2_665 ?
C63 C64 N8 C60 1.5(13) . . . . ?
C63 C64 N8 Pd4 178.0(7) . . . 2_665 ?
C61 C60 N8 C64 -1.7(12) . . . . ?
C61 C60 N8 Pd4 -178.3(6) . . . 2_665 ?
C67 C68 N9 C69 90.4(12) . . . . ?
C67 C68 N9 C70 -150.6(11) . . . . ?
C67 C68 N9 Pd1 -32.4(12) . . . . ?
C68 C67 N10 C65 89.9(12) . . . . ?
C68 C67 N10 C66 -152.0(11) . . . . ?
C68 C67 N10 Pd1 -31.3(13) . . . . ?
C74 C73 N11 C72 -89.0(17) . . . . ?
C74 C73 N11 C71 153.1(15) . . . . ?
C74 C73 N11 Pd2 36.6(18) . . . . ?
C74' C73' N11 C71' 135(4) . . . . ?
C74' C73' N11 C72' -127(4) . . . . ?
C74' C73' N11 Pd2 -26(5) . . . . ?
C73' C74' N12 C75' 89(4) . . . . ?
C73' C74' N12 C76' -154(3) . . . . ?
C73' C74' N12 Pd2 -40(3) . . . . ?
C73 C74 N12 C76 -72.3(18) . . . . ?
C73 C74 N12 C75 164.9(15) . . . . ?
C73 C74 N12 Pd2 46.3(14) . . . . ?
C80 C79 N13 C77 -87.0(12) . . . . ?
C80 C79 N13 C78 155.8(10) . . . . ?
C80 C79 N13 Pd3 34.1(13) . . . . ?
C79 C80 N14 C81 -86.5(11) . . . . ?
C79 C80 N14 C82 154.6(10) . . . . ?
C79 C80 N14 Pd3 33.2(11) . . . . ?
C86 C85 N15 C84 79.5(8) . . . . ?
C86 C85 N15 C83 -162.6(7) . . . . ?
C86 C85 N15 Pd4 -40.1(8) . . . . ?
C85 C86 N16 C88 -162.0(7) . . . . ?
C85 C86 N16 C87 78.7(9) . . . . ?
C85 C86 N16 Pd4 -38.2(8) . . . . ?
C94 C89 O1 C101 177.7(8) . . . . ?
C90 C89 O1 C101 -1.8(12) . . . . ?
C94 C89 O1 Cs2 -46.2(8) . . . . ?
C90 C89 O1 Cs2 134.3(7) . . . . ?
C94 C89 O1 Cs1 -30.5(9) . . . . ?
C90 C89 O1 Cs1 149.9(6) . . . . ?
C94 C89 O1 Cs3 -31.1(9) . . . . ?
C90 C89 O1 Cs3 149.4(7) . . . . ?
C102 C101 O1 C89 171.2(7) . . . . ?
C102 C101 O1 Cs2 37.5(9) . . . . ?
C102 C101 O1 Cs1 16.2(8) . . . . ?
C102 C101 O1 Cs3 18.7(9) . . . . ?
C89 C94 O2 C105 -170.7(7) . . . . ?
C93 C94 O2 C105 9.3(12) . . . . ?
Cs2 C94 O2 C105 136.7(9) . . . . ?
C89 C94 O2 Cs2 52.6(8) . . . . ?
C93 C94 O2 Cs2 -127.3(7) . . . . ?
C89 C94 O2 Cs3 41.8(11) . . . . ?
C93 C94 O2 Cs3 -138.1(9) . . . . ?
Cs2 C94 O2 Cs3 -10.8(6) . . . . ?
C89 C94 O2 Cs1 36.0(10) . . . . ?
C93 C94 O2 Cs1 -143.9(7) . . . . ?
Cs2 C94 O2 Cs1 -16.5(3) . . . . ?
C89 C94 O2 Cs1 24.3(16) . . . 2_665 ?
C93 C94 O2 Cs1 -155.6(9) . . . 2_665 ?
Cs2 C94 O2 Cs1 -28.3(9) . . . 2_665 ?
C89 C94 O2 Cs3 16.2(17) . . . 2_665 ?
C93 C94 O2 Cs3 -163.7(10) . . . 2_665 ?
Cs2 C94 O2 Cs3 -36.3(11) . . . 2_665 ?
C106 C105 O2 C94 -83.5(9) . . . . ?
Cs1 C105 O2 C94 -173.5(7) 2_665 . . . ?
C106 C105 O2 Cs2 51.4(9) . . . . ?
Cs1 C105 O2 Cs2 -38.6(4) 2_665 . . . ?
C106 C105 O2 Cs3 69.5(9) . . . . ?
Cs1 C105 O2 Cs3 -20.5(4) 2_665 . . . ?
C106 C105 O2 Cs1 72.9(8) . . . . ?
Cs1 C105 O2 Cs1 -17.0(3) 2_665 . . . ?
C106 C105 O2 Cs1 90.0(7) . . . 2_665 ?
C106 C105 O2 Cs3 93.1(8) . . . 2_665 ?
Cs1 C105 O2 Cs3 3.1(4) 2_665 . . 2_665 ?
C208 C207 O3 C106 174(2) . . . . ?
Cs2 C207 O3 C106 -129.6(13) . . . . ?
C208 C207 O3 Cs2 -57(3) . . . . ?
C208 C207 O3 Cs3 -41(3) . . . . ?
Cs2 C207 O3 Cs3 15.5(5) . . . . ?
C208 C207 O3 Cs1 -10(4) . . . 2_665 ?
Cs2 C207 O3 Cs1 46.4(14) . . . 2_665 ?
C208 C207 O3 Cs1 -43(3) . . . . ?
Cs2 C207 O3 Cs1 13.6(5) . . . . ?
C208 C207 O3 Cs3 -14(4) . . . 2_665 ?
Cs2 C207 O3 Cs3 42.6(16) . . . 2_665 ?
C108 C107 O3 C106 163.8(19) . . . . ?
Cs2 C107 O3 C106 -112.7(10) . . . . ?
Cs3 C107 O3 C106 -124.1(11) . . . . ?
Cs1 C107 O3 C106 -121.7(11) . . . . ?
C108 C107 O3 Cs2 -84(2) . . . . ?
Cs3 C107 O3 Cs2 -11.4(4) . . . . ?
Cs1 C107 O3 Cs2 -9.0(3) . . . . ?
C108 C107 O3 Cs3 -72(2) . . . . ?
Cs2 C107 O3 Cs3 11.4(4) . . . . ?
Cs1 C107 O3 Cs3 2.3(3) . . . . ?
C108 C107 O3 Cs1 -57(3) . . . 2_665 ?
Cs2 C107 O3 Cs1 26.4(8) . . . 2_665 ?
Cs3 C107 O3 Cs1 15.0(6) . . . 2_665 ?
Cs1 C107 O3 Cs1 17.3(6) . . . 2_665 ?
C108 C107 O3 Cs1 -74(2) . . . . ?
Cs2 C107 O3 Cs1 9.0(3) . . . . ?
Cs3 C107 O3 Cs1 -2.3(3) . . . . ?
C108 C107 O3 Cs3 -61(3) . . . 2_665 ?
Cs2 C107 O3 Cs3 22.9(9) . . . 2_665 ?
Cs3 C107 O3 Cs3 11.5(8) . . . 2_665 ?
Cs1 C107 O3 Cs3 13.9(6) . . . 2_665 ?
C105 C106 O3 C207 166.2(19) . . . . ?
C105 C106 O3 C107 127.8(16) . . . . ?
C105 C106 O3 Cs2 43.2(11) . . . . ?
C105 C106 O3 Cs3 22.7(11) . . . . ?
C105 C106 O3 Cs1 -10.7(10) . . . 2_665 ?
C105 C106 O3 Cs1 22.6(11) . . . . ?
C105 C106 O3 Cs3 -8.0(10) . . . 2_665 ?
C99 C100 O5 C110 -19.3(13) . . . . ?
C95 C100 O5 C110 158.5(10) . . . . ?
C99 C100 O5 C210 8.6(14) . . . . ?
C95 C100 O5 C210 -173.6(13) . . . . ?
C99 C100 O5 Cs2 132.1(4) . . . . ?
C95 C100 O5 Cs2 -50.1(7) . . . . ?
C99 C100 O5 Cs3 146.6(7) . . . . ?
C95 C100 O5 Cs3 -35.7(10) . . . . ?
C99 C100 O5 Cs1 151.4(4) . . . . ?
C95 C100 O5 Cs1 -30.9(8) . . . . ?
C109 C110 O5 C100 85.5(14) . . . . ?
Cs3 C110 O5 C100 169.1(13) . . . . ?
Cs2 C110 O5 C100 152.7(13) . . . . ?
C109 C110 O5 Cs2 -67.3(12) . . . . ?
Cs3 C110 O5 Cs2 16.4(5) . . . . ?
C109 C110 O5 Cs3 -83.6(11) . . . . ?
Cs2 C110 O5 Cs3 -16.4(5) . . . . ?
C109 C110 O5 Cs1 -86.9(10) . . . . ?
Cs3 C110 O5 Cs1 -3.3(5) . . . . ?
Cs2 C110 O5 Cs1 -19.6(3) . . . . ?
C209 C210 O5 C100 176.8(16) . . . . ?
C209 C210 O5 Cs2 52(2) . . . . ?
C209 C210 O5 Cs3 32(2) . . . . ?
C209 C210 O5 Cs1 31(2) . . . . ?
C96 C95 O6 C104 3.3(9) . . . . ?
C100 C95 O6 C104 -179.2(6) . . . . ?
C96 C95 O6 Cs2 -138.0(4) . . . . ?
C100 C95 O6 Cs2 39.5(5) . . . . ?
C96 C95 O6 Cs1 -155.1(4) . . . . ?
C100 C95 O6 Cs1 22.4(7) . . . . ?
C96 C95 O6 Cs3 -155.3(4) . . . . ?
C100 C95 O6 Cs3 22.1(7) . . . . ?
C103 C104 O6 C95 -173.8(7) . . . . ?
C103 C104 O6 Cs2 -33.4(9) . . . . ?
C103 C104 O6 Cs1 -12.3(9) . . . . ?
C103 C104 O6 Cs3 -14.0(10) . . . . ?
C104 C103 O7 C102 169.9(7) . . . . ?
Cs1 C103 O7 C102 -102.7(7) . . . . ?
C104 C103 O7 Cs2 -69.2(8) . . . . ?
Cs1 C103 O7 Cs2 18.2(3) . . . . ?
C104 C103 O7 Cs1 -87.4(7) . . . . ?
C104 C103 O7 Cs3 -84.2(8) . . . . ?
Cs1 C103 O7 Cs3 3.2(4) . . . . ?
C101 C102 O7 C103 -168.4(7) . . . . ?
Cs1 C102 O7 C103 103.8(6) . . . . ?
Cs2 C102 O7 C103 122.5(7) . . . . ?
C101 C102 O7 Cs2 69.1(8) . . . . ?
Cs1 C102 O7 Cs2 -18.8(3) . . . . ?
C101 C102 O7 Cs1 87.8(7) . . . . ?
Cs2 C102 O7 Cs1 18.8(3) . . . . ?
C101 C102 O7 Cs3 85.6(8) . . . . ?
Cs1 C102 O7 Cs3 -2.2(4) . . . . ?
Cs2 C102 O7 Cs3 16.5(3) . . . . ?
